data_4068170
loop_
_publ_author_name
'Hruszkewycz, Damian P.'
'Wu, Jianguo'
'Green, Jennifer C.'
'Hazari, Nilay'
'Schmeier, Timothy J.'

_publ_section_title
;
 Mechanistic Studies of the Insertion of CO2into Palladium(I) Bridging
 Allyl Dimers
;
_journal_issue 1
_journal_name_full Organometallics
_journal_page_first 470
_journal_paper_doi 10.1021/om201163k
_journal_volume 31
_journal_year 2012
_chemical_formula_moiety 'C57 H77 N4 Pd2 Cl'
_chemical_formula_sum 'C57 H77 Cl N4 Pd2'
_chemical_formula_weight 1066.52
_space_group_IT_number 14
_symmetry_cell_setting monoclinic
_symmetry_Int_Tables_number 14
_symmetry_space_group_name_Hall '-P 2yn'
_symmetry_space_group_name_H-M 'P 1 21/n 1'
_atom_sites_solution_hydrogens geom
_atom_sites_solution_primary direct
_atom_sites_solution_secondary difmap
_cell_angle_alpha 90.0000
_cell_angle_beta 112.6640(14)
_cell_angle_gamma 90.0000
_cell_formula_units_Z 4
_cell_length_a 20.4847(12)
_cell_length_b 12.2424(7)
_cell_length_c 24.6093(14)
_cell_measurement_reflns_used 43913
_cell_measurement_temperature 223
_cell_measurement_theta_max 27.57
_cell_measurement_theta_min 2.99
_cell_volume 5695.0(6)
_computing_cell_refinement PROCESS-AUTO
_computing_data_collection PROCESS-AUTO
_computing_data_reduction CrystalClear
_computing_molecular_graphics 'CrystalStructure 4.0'
_computing_publication_material 'CrystalStructure 4.0 (Rigaku, 2010)'
_computing_structure_refinement 'SHELXL97 (Sheldrick, 1997)'
_computing_structure_solution 'SIR92 (Altomare, et al., 1994)'
_diffrn_ambient_temperature 223
_diffrn_detector_area_resol_mean 6.849
_diffrn_measured_fraction_theta_full 0.996
_diffrn_measured_fraction_theta_max 0.996
_diffrn_measurement_device_type 'Rigaku Mercury275R CCD (SCX mini)'
_diffrn_measurement_method \w
_diffrn_radiation_type 'Mo K\a'
_diffrn_radiation_wavelength 0.71075
_diffrn_reflns_av_R_equivalents 0.0851
_diffrn_reflns_limit_h_max 26
_diffrn_reflns_limit_h_min -26
_diffrn_reflns_limit_k_max 15
_diffrn_reflns_limit_k_min -15
_diffrn_reflns_limit_l_max 31
_diffrn_reflns_limit_l_min -31
_diffrn_reflns_number 58508
_diffrn_reflns_theta_full 27.48
_diffrn_reflns_theta_max 27.48
_diffrn_standards_number 0
_exptl_absorpt_coefficient_mu 0.715
_exptl_absorpt_correction_T_max 0.867
_exptl_absorpt_correction_T_min 0.709
_exptl_absorpt_correction_type multi-scan
_exptl_absorpt_process_details 'Jacobson, R. (1998) Private communication'
_exptl_crystal_colour Colorless
_exptl_crystal_density_diffrn 1.244
_exptl_crystal_density_method 'not measured'
_exptl_crystal_description Prism
_exptl_crystal_F_000 2224.00
_exptl_crystal_size_max 0.20
_exptl_crystal_size_mid 0.20
_exptl_crystal_size_min 0.20
_refine_diff_density_max 0.440
_refine_diff_density_min -0.340
_refine_ls_extinction_method none
_refine_ls_goodness_of_fit_ref 1.033
_refine_ls_hydrogen_treatment constr
_refine_ls_number_parameters 595
_refine_ls_number_reflns 12999
_refine_ls_number_restraints 3
_refine_ls_R_factor_gt 0.0584
_refine_ls_shift/su_max 0.001
_refine_ls_structure_factor_coef Fsqd
_refine_ls_weighting_details 'w = 1/[\s^2^(Fo^2^)+(0.0413P)^2^+3.0611P] where P=(Fo^2^+2Fc^2^)/3'
_refine_ls_weighting_scheme calc
_refine_ls_wR_factor_ref 0.1153
_reflns_number_gt 8075
_reflns_number_total 13596
_reflns_threshold_expression F^2^>2.0\s(F^2^)
_cod_data_source_file om201163k_si_002.cif
_cod_data_source_block '_III-IPr-A'
_cod_original_formula_sum 'C57 H77 N4 Pd2 Cl'
_cod_database_code 4068170

loop_
_symmetry_equiv_pos_site_id
_symmetry_equiv_pos_as_xyz
1 +X,+Y,+Z
2 1/2-X,1/2+Y,1/2-Z
3 -X,-Y,-Z
4 1/2+X,1/2-Y,1/2+Z

loop_
_atom_site_label
_atom_site_type_symbol
_atom_site_fract_x
_atom_site_fract_y
_atom_site_fract_z
_atom_site_U_iso_or_equiv
_atom_site_adp_type
_atom_site_occupancy
_atom_site_symmetry_multiplicity
_atom_site_calc_flag
_atom_site_refinement_flags
Pd(1) Pd 0.203288(17) 0.12741(3) 0.539065(13) 0.04405(10) Uani 1.00 4 d .
Pd(2) Pd 0.208300(17) 0.16809(3) 0.437673(13) 0.04437(10) Uani 1.00 4 d .
Cl(1) Cl 0.3118(7) 0.1101(7) 0.5213(5) 0.072(2) Uani 0.50 4 d P
Cl(1') Cl 0.3144(6) 0.1514(8) 0.5274(5) 0.071(2) Uani 0.50 4 d P
N(1) N 0.22630(16) 0.1416(2) 0.32061(13) 0.0379(8) Uani 1.00 4 d .
N(2) N 0.27225(16) 0.2916(3) 0.36226(12) 0.0367(7) Uani 1.00 4 d .
N(3) N 0.26346(17) 0.0277(3) 0.66225(13) 0.0440(8) Uani 1.00 4 d .
N(4) N 0.21257(16) 0.1798(3) 0.66336(13) 0.0404(8) Uani 1.00 4 d .
C(1) C 0.1002(2) 0.1827(5) 0.4009(2) 0.0743(16) Uani 1.00 4 d .
C(2) C 0.1029(4) 0.1128(8) 0.4510(3) 0.078(3) Uani 0.71 4 d P
C(2') C 0.1026(8) 0.2040(18) 0.4545(8) 0.064(5) Uani 0.29 4 d P
C(3) C 0.0951(2) 0.1456(5) 0.5039(2) 0.0769(16) Uani 1.00 4 d .
C(4) C 0.23605(19) 0.2031(3) 0.36920(15) 0.0341(8) Uani 1.00 4 d .
C(5) C 0.2556(2) 0.1922(3) 0.28471(17) 0.0476(11) Uani 1.00 4 d .
C(6) C 0.2837(2) 0.2858(3) 0.31042(16) 0.0447(10) Uani 1.00 4 d .
C(7) C 0.1907(2) 0.0378(3) 0.30796(16) 0.0404(9) Uani 1.00 4 d .
C(8) C 0.1241(2) 0.0314(3) 0.26233(18) 0.0471(10) Uani 1.00 4 d .
C(9) C 0.0911(3) -0.0706(4) 0.2515(2) 0.0580(12) Uani 1.00 4 d .
C(10) C 0.1225(3) -0.1604(4) 0.2842(2) 0.0654(14) Uani 1.00 4 d .
C(11) C 0.1885(3) -0.1519(4) 0.3287(2) 0.0595(13) Uani 1.00 4 d .
C(12) C 0.2251(2) -0.0534(3) 0.34242(18) 0.0492(11) Uani 1.00 4 d .
C(13) C 0.0873(3) 0.1290(4) 0.2250(2) 0.0670(14) Uani 1.00 4 d .
C(14) C 0.0127(3) 0.1444(5) 0.2225(3) 0.119(2) Uani 1.00 4 d .
C(15) C 0.0861(4) 0.1187(5) 0.1631(2) 0.115(2) Uani 1.00 4 d .
C(16) C 0.2989(3) -0.0467(4) 0.38931(19) 0.0605(12) Uani 1.00 4 d .
C(17) C 0.3119(4) -0.1261(5) 0.4401(3) 0.121(3) Uani 1.00 4 d .
C(18) C 0.3545(3) -0.0610(6) 0.3629(3) 0.122(3) Uani 1.00 4 d .
C(19) C 0.2997(2) 0.3789(3) 0.40457(16) 0.0387(9) Uani 1.00 4 d .
C(20) C 0.2540(2) 0.4648(3) 0.40375(17) 0.0419(10) Uani 1.00 4 d .
C(21) C 0.2838(3) 0.5513(4) 0.4415(2) 0.0592(12) Uani 1.00 4 d .
C(22) C 0.3540(3) 0.5526(4) 0.4780(2) 0.0668(14) Uani 1.00 4 d .
C(23) C 0.3965(3) 0.4652(4) 0.47962(19) 0.0612(13) Uani 1.00 4 d .
C(24) C 0.3705(2) 0.3744(4) 0.44299(18) 0.0474(10) Uani 1.00 4 d .
C(25) C 0.1768(2) 0.4631(4) 0.36379(19) 0.0525(11) Uani 1.00 4 d .
C(26) C 0.1657(3) 0.5160(5) 0.3045(2) 0.0830(16) Uani 1.00 4 d .
C(27) C 0.1296(3) 0.5170(5) 0.3908(3) 0.0926(18) Uani 1.00 4 d .
C(28) C 0.4174(2) 0.2765(4) 0.4456(2) 0.0615(13) Uani 1.00 4 d .
C(29) C 0.4611(3) 0.2952(5) 0.4083(2) 0.0865(17) Uani 1.00 4 d .
C(30) C 0.4660(3) 0.2478(5) 0.5084(2) 0.0903(18) Uani 1.00 4 d .
C(31) C 0.2261(2) 0.1093(3) 0.62623(16) 0.0376(9) Uani 1.00 4 d .
C(32) C 0.2416(2) 0.1415(4) 0.72115(17) 0.0527(12) Uani 1.00 4 d .
C(33) C 0.2728(2) 0.0468(4) 0.72026(17) 0.0549(12) Uani 1.00 4 d .
C(34) C 0.2877(2) -0.0695(3) 0.64204(18) 0.0489(11) Uani 1.00 4 d .
C(35) C 0.2389(3) -0.1526(4) 0.6166(2) 0.0634(13) Uani 1.00 4 d .
C(36) C 0.2647(4) -0.2462(4) 0.5998(3) 0.0856(17) Uani 1.00 4 d .
C(37) C 0.3343(4) -0.2576(5) 0.6096(3) 0.0919(19) Uani 1.00 4 d .
C(38) C 0.3808(3) -0.1739(5) 0.6330(2) 0.0796(16) Uani 1.00 4 d .
C(39) C 0.3584(3) -0.0753(4) 0.64974(19) 0.0565(12) Uani 1.00 4 d .
C(40) C 0.4100(2) 0.0191(4) 0.6745(2) 0.0653(13) Uani 1.00 4 d .
C(41) C 0.4496(3) 0.0099(5) 0.7414(2) 0.0961(19) Uani 1.00 4 d .
C(42) C 0.4628(3) 0.0299(5) 0.6447(3) 0.0934(19) Uani 1.00 4 d .
C(43) C 0.1607(3) -0.1423(4) 0.6039(3) 0.0784(16) Uani 1.00 4 d .
C(44) C 0.1141(4) -0.1792(7) 0.5420(3) 0.143(3) Uani 1.00 4 d .
C(45) C 0.1402(3) -0.2000(6) 0.6480(3) 0.119(2) Uani 1.00 4 d .
C(46) C 0.1688(2) 0.2752(3) 0.64447(17) 0.0455(10) Uani 1.00 4 d .
C(47) C 0.1951(3) 0.3662(4) 0.6261(2) 0.0584(12) Uani 1.00 4 d .
C(48) C 0.1508(3) 0.4552(5) 0.6074(3) 0.0904(18) Uani 1.00 4 d .
C(49) C 0.0825(4) 0.4523(5) 0.6059(3) 0.103(2) Uani 1.00 4 d .
C(50) C 0.0589(3) 0.3610(5) 0.6248(3) 0.0832(17) Uani 1.00 4 d .
C(51) C 0.1006(2) 0.2706(4) 0.64377(19) 0.0537(11) Uani 1.00 4 d .
C(52) C 0.0722(3) 0.1698(4) 0.6639(2) 0.0673(14) Uani 1.00 4 d .
C(53) C -0.0005(3) 0.1358(6) 0.6207(3) 0.113(2) Uani 1.00 4 d .
C(54) C 0.0707(3) 0.1873(5) 0.7246(2) 0.0852(17) Uani 1.00 4 d .
C(55) C 0.2696(3) 0.3723(4) 0.6275(2) 0.0717(15) Uani 1.00 4 d .
C(56) C 0.2714(3) 0.4127(5) 0.5691(3) 0.103(2) Uani 1.00 4 d .
C(57) C 0.3150(3) 0.4470(6) 0.6772(3) 0.109(2) Uani 1.00 4 d .
H(5) H 0.2555 0.1653 0.2489 0.057 Uiso 1.00 4 calc R
H(6) H 0.3069 0.3379 0.2962 0.054 Uiso 1.00 4 calc R
H(9) H 0.0462 -0.0778 0.2210 0.070 Uiso 1.00 4 calc R
H(10) H 0.0990 -0.2281 0.2763 0.078 Uiso 1.00 4 calc R
H(11) H 0.2094 -0.2146 0.3505 0.071 Uiso 1.00 4 calc R
H(13) H 0.1149 0.1951 0.2431 0.080 Uiso 1.00 4 calc R
H(14A) H 0.0142 0.1539 0.2621 0.143 Uiso 1.00 4 calc R
H(14B) H -0.0155 0.0807 0.2047 0.143 Uiso 1.00 4 calc R
H(14C) H -0.0082 0.2086 0.1992 0.143 Uiso 1.00 4 calc R
H(15A) H 0.0609 0.0528 0.1449 0.137 Uiso 1.00 4 calc R
H(15B) H 0.1342 0.1150 0.1650 0.137 Uiso 1.00 4 calc R
H(15C) H 0.0624 0.1817 0.1400 0.137 Uiso 1.00 4 calc R
H(16) H 0.3047 0.0279 0.4060 0.073 Uiso 1.00 4 calc R
H(17A) H 0.3055 -0.2004 0.4252 0.145 Uiso 1.00 4 calc R
H(17B) H 0.2787 -0.1114 0.4586 0.145 Uiso 1.00 4 calc R
H(17C) H 0.3599 -0.1170 0.4688 0.145 Uiso 1.00 4 calc R
H(18A) H 0.3485 -0.0047 0.3337 0.147 Uiso 1.00 4 calc R
H(18B) H 0.3491 -0.1323 0.3446 0.147 Uiso 1.00 4 calc R
H(18C) H 0.4013 -0.0550 0.3938 0.147 Uiso 1.00 4 calc R
H(21) H 0.2551 0.6108 0.4421 0.071 Uiso 1.00 4 calc R
H(22) H 0.3730 0.6138 0.5020 0.080 Uiso 1.00 4 calc R
H(23) H 0.4441 0.4662 0.5059 0.073 Uiso 1.00 4 calc R
H(25) H 0.1622 0.3856 0.3562 0.063 Uiso 1.00 4 calc R
H(26A) H 0.1934 0.4773 0.2864 0.100 Uiso 1.00 4 calc R
H(26B) H 0.1807 0.5917 0.3107 0.100 Uiso 1.00 4 calc R
H(26C) H 0.1160 0.5125 0.2789 0.100 Uiso 1.00 4 calc R
H(27A) H 0.1428 0.5932 0.3988 0.111 Uiso 1.00 4 calc R
H(27B) H 0.1353 0.4803 0.4273 0.111 Uiso 1.00 4 calc R
H(27C) H 0.0807 0.5120 0.3636 0.111 Uiso 1.00 4 calc R
H(28) H 0.3862 0.2130 0.4290 0.074 Uiso 1.00 4 calc R
H(29A) H 0.4914 0.3582 0.4231 0.104 Uiso 1.00 4 calc R
H(29B) H 0.4296 0.3080 0.3677 0.104 Uiso 1.00 4 calc R
H(29C) H 0.4898 0.2312 0.4104 0.104 Uiso 1.00 4 calc R
H(30A) H 0.4378 0.2317 0.5313 0.108 Uiso 1.00 4 calc R
H(30B) H 0.4970 0.3091 0.5260 0.108 Uiso 1.00 4 calc R
H(30C) H 0.4943 0.1844 0.5081 0.108 Uiso 1.00 4 calc R
H(32) H 0.2395 0.1763 0.7545 0.063 Uiso 1.00 4 calc R
H(33) H 0.2967 0.0015 0.7527 0.066 Uiso 1.00 4 calc R
H(36) H 0.2332 -0.3032 0.5813 0.103 Uiso 1.00 4 calc R
H(37) H 0.3506 -0.3238 0.6001 0.110 Uiso 1.00 4 calc R
H(38) H 0.4284 -0.1822 0.6379 0.096 Uiso 1.00 4 calc R
H(40) H 0.3819 0.0873 0.6666 0.078 Uiso 1.00 4 calc R
H(41A) H 0.4765 -0.0576 0.7507 0.115 Uiso 1.00 4 calc R
H(41B) H 0.4159 0.0100 0.7602 0.115 Uiso 1.00 4 calc R
H(41C) H 0.4815 0.0714 0.7555 0.115 Uiso 1.00 4 calc R
H(42A) H 0.4923 -0.0350 0.6526 0.112 Uiso 1.00 4 calc R
H(42B) H 0.4923 0.0936 0.6600 0.112 Uiso 1.00 4 calc R
H(42C) H 0.4374 0.0377 0.6025 0.112 Uiso 1.00 4 calc R
H(43) H 0.1510 -0.0637 0.6067 0.094 Uiso 1.00 4 calc R
H(44A) H 0.1233 -0.2555 0.5371 0.172 Uiso 1.00 4 calc R
H(44B) H 0.1245 -0.1355 0.5134 0.172 Uiso 1.00 4 calc R
H(44C) H 0.0647 -0.1700 0.5360 0.172 Uiso 1.00 4 calc R
H(45A) H 0.1666 -0.1703 0.6868 0.143 Uiso 1.00 4 calc R
H(45B) H 0.1505 -0.2773 0.6476 0.143 Uiso 1.00 4 calc R
H(45C) H 0.0899 -0.1901 0.6383 0.143 Uiso 1.00 4 calc R
H(48) H 0.1672 0.5190 0.5955 0.108 Uiso 1.00 4 calc R
H(49) H 0.0525 0.5129 0.5920 0.124 Uiso 1.00 4 calc R
H(50) H 0.0129 0.3604 0.6246 0.100 Uiso 1.00 4 calc R
H(52) H 0.1051 0.1087 0.6669 0.081 Uiso 1.00 4 calc R
H(53A) H 0.0015 0.1207 0.5826 0.136 Uiso 1.00 4 calc R
H(53B) H -0.0340 0.1943 0.6166 0.136 Uiso 1.00 4 calc R
H(53C) H -0.0155 0.0706 0.6351 0.136 Uiso 1.00 4 calc R
H(54A) H 0.0397 0.2481 0.7231 0.102 Uiso 1.00 4 calc R
H(54B) H 0.1181 0.2033 0.7526 0.102 Uiso 1.00 4 calc R
H(54C) H 0.0533 0.1218 0.7367 0.102 Uiso 1.00 4 calc R
H(55) H 0.2903 0.2981 0.6353 0.086 Uiso 1.00 4 calc R
H(56A) H 0.2512 0.4855 0.5608 0.123 Uiso 1.00 4 calc R
H(56B) H 0.2441 0.3635 0.5377 0.123 Uiso 1.00 4 calc R
H(56C) H 0.3200 0.4147 0.5720 0.123 Uiso 1.00 4 calc R
H(57A) H 0.3253 0.4109 0.7147 0.130 Uiso 1.00 4 calc R
H(57B) H 0.2897 0.5144 0.6761 0.130 Uiso 1.00 4 calc R
H(57C) H 0.3589 0.4630 0.6725 0.130 Uiso 1.00 4 calc R

loop_
_atom_site_aniso_label
_atom_site_aniso_U_11
_atom_site_aniso_U_22
_atom_site_aniso_U_33
_atom_site_aniso_U_12
_atom_site_aniso_U_13
_atom_site_aniso_U_23
Pd(1) 0.0535(2) 0.0501(2) 0.03442(17) -0.00297(16) 0.02346(15) -0.00001(14)
Pd(2) 0.0528(2) 0.0526(2) 0.03119(16) -0.00359(17) 0.02008(15) -0.00011(14)
Cl(1) 0.066(4) 0.112(6) 0.045(3) 0.026(4) 0.027(3) 0.011(4)
Cl(1') 0.044(2) 0.126(7) 0.046(2) -0.008(4) 0.0195(17) 0.005(4)
N(1) 0.0480(20) 0.0379(19) 0.0311(16) -0.0046(15) 0.0190(15) -0.0022(14)
N(2) 0.0378(18) 0.0406(19) 0.0321(17) -0.0011(15) 0.0139(15) 0.0003(14)
N(3) 0.048(2) 0.046(2) 0.0390(19) 0.0005(17) 0.0188(17) 0.0046(16)
N(4) 0.0459(20) 0.045(2) 0.0348(17) -0.0043(17) 0.0202(16) -0.0006(15)
C(1) 0.046(3) 0.126(5) 0.050(3) -0.010(3) 0.019(2) 0.020(3)
C(2) 0.046(4) 0.131(8) 0.050(4) -0.033(5) 0.010(3) 0.001(5)
C(2') 0.022(8) 0.108(15) 0.062(8) -0.002(10) 0.014(8) 0.010(9)
C(3) 0.047(3) 0.131(5) 0.053(3) -0.003(3) 0.019(2) 0.023(3)
C(4) 0.038(2) 0.034(2) 0.0290(19) 0.0027(18) 0.0115(17) 0.0001(16)
C(5) 0.064(3) 0.052(3) 0.037(2) -0.005(2) 0.030(2) -0.0050(20)
C(6) 0.056(3) 0.043(2) 0.043(2) -0.011(2) 0.027(2) -0.0003(20)
C(7) 0.057(3) 0.033(2) 0.039(2) -0.004(2) 0.027(2) -0.0063(18)
C(8) 0.056(3) 0.046(3) 0.045(2) -0.004(2) 0.025(2) -0.010(2)
C(9) 0.058(3) 0.062(3) 0.060(3) -0.016(3) 0.028(2) -0.019(3)
C(10) 0.080(4) 0.046(3) 0.086(4) -0.018(3) 0.049(3) -0.014(3)
C(11) 0.079(4) 0.040(3) 0.070(3) 0.001(3) 0.040(3) 0.001(2)
C(12) 0.063(3) 0.042(3) 0.050(3) 0.001(2) 0.030(2) -0.006(2)
C(13) 0.064(3) 0.062(3) 0.053(3) -0.010(3) -0.000(3) -0.002(2)
C(14) 0.079(4) 0.119(6) 0.137(6) 0.032(4) 0.016(4) 0.022(4)
C(15) 0.157(6) 0.108(5) 0.064(4) -0.003(5) 0.026(4) 0.019(3)
C(16) 0.066(3) 0.049(3) 0.057(3) 0.011(2) 0.014(3) 0.004(2)
C(17) 0.133(6) 0.091(5) 0.095(5) 0.002(4) -0.005(4) 0.036(4)
C(18) 0.070(4) 0.184(8) 0.108(5) 0.027(4) 0.030(4) -0.015(5)
C(19) 0.047(2) 0.035(2) 0.035(2) -0.0081(20) 0.0173(19) -0.0001(18)
C(20) 0.048(3) 0.033(2) 0.050(2) -0.0029(20) 0.025(2) -0.0001(19)
C(21) 0.070(3) 0.043(3) 0.077(3) -0.011(2) 0.041(3) -0.014(2)
C(22) 0.085(4) 0.055(3) 0.067(3) -0.032(3) 0.037(3) -0.031(3)
C(23) 0.052(3) 0.075(4) 0.054(3) -0.025(3) 0.017(2) -0.013(3)
C(24) 0.042(2) 0.058(3) 0.045(2) -0.010(2) 0.019(2) -0.006(2)
C(25) 0.053(3) 0.042(3) 0.066(3) 0.003(2) 0.028(2) 0.004(2)
C(26) 0.075(4) 0.092(4) 0.079(4) 0.010(3) 0.026(3) 0.022(3)
C(27) 0.069(4) 0.113(5) 0.101(4) 0.017(3) 0.038(3) -0.006(4)
C(28) 0.045(3) 0.070(3) 0.062(3) 0.000(2) 0.012(2) 0.001(2)
C(29) 0.067(4) 0.112(5) 0.084(4) 0.021(3) 0.032(3) -0.005(3)
C(30) 0.053(3) 0.115(5) 0.087(4) 0.006(3) 0.010(3) 0.027(4)
C(31) 0.042(2) 0.035(2) 0.040(2) -0.0025(18) 0.0209(19) 0.0023(18)
C(32) 0.054(3) 0.074(3) 0.031(2) -0.005(2) 0.017(2) -0.008(2)
C(33) 0.060(3) 0.069(3) 0.034(2) -0.003(3) 0.015(2) 0.005(2)
C(34) 0.059(3) 0.042(3) 0.046(2) 0.003(2) 0.021(2) 0.004(2)
C(35) 0.071(3) 0.040(3) 0.071(3) 0.005(3) 0.018(3) 0.006(2)
C(36) 0.093(5) 0.054(4) 0.090(4) -0.001(3) 0.014(4) -0.003(3)
C(37) 0.132(6) 0.050(4) 0.103(5) 0.019(4) 0.055(5) -0.006(3)
C(38) 0.089(4) 0.073(4) 0.093(4) 0.030(4) 0.054(4) 0.016(3)
C(39) 0.063(3) 0.053(3) 0.058(3) 0.010(3) 0.029(3) 0.011(2)
C(40) 0.053(3) 0.064(3) 0.079(4) 0.006(3) 0.025(3) 0.015(3)
C(41) 0.076(4) 0.116(5) 0.085(4) -0.016(4) 0.018(3) 0.003(4)
C(42) 0.067(4) 0.111(5) 0.112(5) 0.005(3) 0.046(4) 0.033(4)
C(43) 0.068(4) 0.046(3) 0.100(4) -0.005(3) 0.009(3) 0.015(3)
C(44) 0.091(5) 0.191(8) 0.104(5) -0.023(5) -0.011(4) 0.028(5)
C(45) 0.081(5) 0.156(7) 0.116(5) 0.011(4) 0.032(4) 0.035(5)
C(46) 0.054(3) 0.045(3) 0.043(2) 0.002(2) 0.024(2) -0.0057(20)
C(47) 0.071(3) 0.046(3) 0.071(3) 0.008(3) 0.041(3) 0.000(2)
C(48) 0.110(5) 0.057(4) 0.125(5) 0.011(3) 0.069(4) 0.018(3)
C(49) 0.106(5) 0.079(5) 0.134(6) 0.042(4) 0.057(5) 0.018(4)
C(50) 0.068(4) 0.086(4) 0.107(5) 0.019(3) 0.047(3) 0.003(4)
C(51) 0.054(3) 0.053(3) 0.062(3) 0.002(2) 0.032(2) -0.007(2)
C(52) 0.060(3) 0.076(3) 0.076(3) -0.017(3) 0.037(3) -0.017(3)
C(53) 0.098(5) 0.156(6) 0.094(5) -0.061(4) 0.045(4) -0.030(4)
C(54) 0.082(4) 0.104(5) 0.082(4) -0.015(3) 0.045(3) -0.005(3)
C(55) 0.089(4) 0.050(3) 0.101(4) -0.011(3) 0.065(4) -0.004(3)
C(56) 0.148(6) 0.077(4) 0.130(5) -0.017(4) 0.106(5) -0.002(4)
C(57) 0.087(4) 0.129(6) 0.120(5) -0.010(4) 0.051(4) -0.024(5)

loop_
_atom_type_symbol
_atom_type_description
_atom_type_scat_dispersion_real
_atom_type_scat_dispersion_imag
_atom_type_scat_source
C C 0.003 0.002
;
International Tables for Crystallography
(1992, Vol. C, Tables 4.2.6.8 and 6.1.1.4)
;
H H 0.000 0.000
;
International Tables for Crystallography
(1992, Vol. C, Table 6.1.1.4)
;
N N 0.006 0.003
;
International Tables for Crystallography
(1992, Vol. C, Tables 4.2.6.8 and 6.1.1.4)
;
Pd Pd -0.999 1.007
;
International Tables for Crystallography
(1992, Vol. C, Tables 4.2.6.8 and 6.1.1.4)
;
Cl Cl 0.148 0.159
;
International Tables for Crystallography
(1992, Vol. C, Tables 4.2.6.8 and 6.1.1.4)
;

loop_
_geom_angle_atom_site_label_1
_geom_angle_atom_site_label_2
_geom_angle_atom_site_label_3
_geom_angle
_geom_angle_publ_flag
Pd(2) Pd(1) Cl(1) 57.6(3) yes
Pd(2) Pd(1) Cl(1') 58.2(3) yes
Pd(2) Pd(1) C(2) 58.0(2) yes
Pd(2) Pd(1) C(2') 56.4(5) yes
Pd(2) Pd(1) C(3) 90.59(16) yes
Pd(2) Pd(1) C(31) 164.84(12) yes
Cl(1) Pd(1) Cl(1') 12.4(3) yes
Cl(1) Pd(1) C(2) 111.3(4) yes
Cl(1) Pd(1) C(2') 113.8(6) yes
Cl(1) Pd(1) C(3) 147.6(3) yes
Cl(1) Pd(1) C(31) 109.1(3) yes
Cl(1') Pd(1) C(2) 115.4(4) yes
Cl(1') Pd(1) C(2') 111.8(6) yes
Cl(1') Pd(1) C(3) 147.9(3) yes
Cl(1') Pd(1) C(31) 107.2(3) yes
C(2) Pd(1) C(2') 26.6(6) yes
C(2) Pd(1) C(3) 37.1(3) yes
C(2) Pd(1) C(31) 137.1(3) yes
C(2') Pd(1) C(3) 36.3(5) yes
C(2') Pd(1) C(31) 135.1(5) yes
C(3) Pd(1) C(31) 103.26(19) yes
Pd(1) Pd(2) Cl(1) 58.0(4) yes
Pd(1) Pd(2) Cl(1') 57.5(4) yes
Pd(1) Pd(2) C(1) 90.25(15) yes
Pd(1) Pd(2) C(2) 56.08(16) yes
Pd(1) Pd(2) C(2') 59.6(4) yes
Pd(1) Pd(2) C(4) 166.96(9) yes
Cl(1) Pd(2) Cl(1') 12.4(3) yes
Cl(1) Pd(2) C(1) 147.3(4) yes
Cl(1) Pd(2) C(2) 109.8(4) yes
Cl(1) Pd(2) C(2') 117.4(6) yes
Cl(1) Pd(2) C(4) 109.6(4) yes
Cl(1') Pd(2) C(1) 147.2(4) yes
Cl(1') Pd(2) C(2) 112.8(4) yes
Cl(1') Pd(2) C(2') 114.1(5) yes
Cl(1') Pd(2) C(4) 109.5(4) yes
C(1) Pd(2) C(2) 37.9(2) yes
C(1) Pd(2) C(2') 33.5(4) yes
C(1) Pd(2) C(4) 102.53(18) yes
C(2) Pd(2) C(2') 27.0(6) yes
C(2) Pd(2) C(4) 136.87(18) yes
C(2') Pd(2) C(4) 131.9(5) yes
Pd(1) Cl(1) Pd(2) 64.3(3) yes
Pd(1) Cl(1') Pd(2) 64.3(3) yes
C(4) N(1) C(5) 111.0(3) yes
C(4) N(1) C(7) 124.7(4) yes
C(5) N(1) C(7) 124.3(3) yes
C(4) N(2) C(6) 111.6(3) yes
C(4) N(2) C(19) 125.3(3) yes
C(6) N(2) C(19) 123.0(3) yes
C(31) N(3) C(33) 111.6(4) yes
C(31) N(3) C(34) 124.1(3) yes
C(33) N(3) C(34) 124.3(3) yes
C(31) N(4) C(32) 110.8(3) yes
C(31) N(4) C(46) 124.2(3) yes
C(32) N(4) C(46) 124.8(4) yes
Pd(2) C(1) C(2) 83.9(3) yes
Pd(2) C(1) C(2') 87.6(7) yes
C(2) C(1) C(2') 46.6(10) yes
Pd(1) C(2) Pd(2) 65.90(19) yes
Pd(1) C(2) C(1) 117.5(5) yes
Pd(1) C(2) C(2') 83.3(8) yes
Pd(1) C(2) C(3) 60.2(3) yes
Pd(2) C(2) C(1) 58.2(3) yes
Pd(2) C(2) C(2') 76.2(11) yes
Pd(2) C(2) C(3) 117.9(5) yes
C(1) C(2) C(2') 59.3(11) yes
C(1) C(2) C(3) 127.8(8) yes
C(2') C(2) C(3) 69.2(12) yes
Pd(1) C(2') Pd(2) 64.0(4) yes
Pd(1) C(2') C(1) 117.4(11) yes
Pd(1) C(2') C(2) 70.1(9) yes
Pd(1) C(2') C(3) 55.9(5) yes
Pd(2) C(2') C(1) 58.8(8) yes
Pd(2) C(2') C(2) 76.8(11) yes
Pd(2) C(2') C(3) 116.3(10) yes
C(1) C(2') C(2) 74.1(13) yes
C(1) C(2') C(3) 138.7(17) yes
C(2) C(2') C(3) 65.4(12) yes
Pd(1) C(3) C(2) 82.6(4) yes
Pd(1) C(3) C(2') 87.8(7) yes
C(2) C(3) C(2') 45.4(10) yes
Pd(2) C(4) N(1) 128.4(3) yes
Pd(2) C(4) N(2) 128.0(3) yes
N(1) C(4) N(2) 103.5(3) yes
N(1) C(5) C(6) 107.2(4) yes
N(2) C(6) C(5) 106.7(4) yes
N(1) C(7) C(8) 118.7(3) yes
N(1) C(7) C(12) 118.3(3) yes
C(8) C(7) C(12) 123.0(4) yes
C(7) C(8) C(9) 117.1(4) yes
C(7) C(8) C(13) 123.1(4) yes
C(9) C(8) C(13) 119.8(3) yes
C(8) C(9) C(10) 121.6(4) yes
C(9) C(10) C(11) 120.1(4) yes
C(10) C(11) C(12) 122.1(4) yes
C(7) C(12) C(11) 116.2(3) yes
C(7) C(12) C(16) 122.4(4) yes
C(11) C(12) C(16) 121.3(4) yes
C(8) C(13) C(14) 112.3(5) yes
C(8) C(13) C(15) 110.8(5) yes
C(14) C(13) C(15) 110.1(5) yes
C(12) C(16) C(17) 113.6(4) yes
C(12) C(16) C(18) 111.2(4) yes
C(17) C(16) C(18) 110.6(5) yes
N(2) C(19) C(20) 118.1(3) yes
N(2) C(19) C(24) 118.3(4) yes
C(20) C(19) C(24) 123.6(3) yes
C(19) C(20) C(21) 116.3(3) yes
C(19) C(20) C(25) 121.7(3) yes
C(21) C(20) C(25) 122.0(4) yes
C(20) C(21) C(22) 121.9(5) yes
C(21) C(22) C(23) 120.2(4) yes
C(22) C(23) C(24) 121.4(4) yes
C(19) C(24) C(23) 116.4(4) yes
C(19) C(24) C(28) 122.3(4) yes
C(23) C(24) C(28) 121.3(3) yes
C(20) C(25) C(26) 110.4(4) yes
C(20) C(25) C(27) 113.1(4) yes
C(26) C(25) C(27) 110.3(4) yes
C(24) C(28) C(29) 111.4(4) yes
C(24) C(28) C(30) 112.3(4) yes
C(29) C(28) C(30) 109.9(4) yes
Pd(1) C(31) N(3) 127.9(3) yes
Pd(1) C(31) N(4) 128.2(3) yes
N(3) C(31) N(4) 103.7(3) yes
N(4) C(32) C(33) 107.2(4) yes
N(3) C(33) C(32) 106.8(4) yes
N(3) C(34) C(35) 118.2(4) yes
N(3) C(34) C(39) 118.3(4) yes
C(35) C(34) C(39) 123.6(4) yes
C(34) C(35) C(36) 116.6(5) yes
C(34) C(35) C(43) 123.3(4) yes
C(36) C(35) C(43) 120.1(4) yes
C(35) C(36) C(37) 121.7(5) yes
C(36) C(37) C(38) 120.8(6) yes
C(37) C(38) C(39) 120.8(6) yes
C(34) C(39) C(38) 116.4(4) yes
C(34) C(39) C(40) 122.8(4) yes
C(38) C(39) C(40) 120.8(5) yes
C(39) C(40) C(41) 111.8(4) yes
C(39) C(40) C(42) 112.6(4) yes
C(41) C(40) C(42) 110.0(4) yes
C(35) C(43) C(44) 112.7(6) yes
C(35) C(43) C(45) 112.6(4) yes
C(44) C(43) C(45) 110.2(5) yes
N(4) C(46) C(47) 119.0(4) yes
N(4) C(46) C(51) 118.0(4) yes
C(47) C(46) C(51) 122.9(4) yes
C(46) C(47) C(48) 117.0(5) yes
C(46) C(47) C(55) 123.2(4) yes
C(48) C(47) C(55) 119.8(5) yes
C(47) C(48) C(49) 121.1(6) yes
C(48) C(49) C(50) 119.8(6) yes
C(49) C(50) C(51) 121.4(6) yes
C(46) C(51) C(50) 117.7(5) yes
C(46) C(51) C(52) 122.3(4) yes
C(50) C(51) C(52) 120.0(5) yes
C(51) C(52) C(53) 112.9(4) yes
C(51) C(52) C(54) 111.0(4) yes
C(53) C(52) C(54) 109.9(5) yes
C(47) C(55) C(56) 112.4(4) yes
C(47) C(55) C(57) 110.3(5) yes
C(56) C(55) C(57) 109.4(5) yes
N(1) C(5) H(5) 126.390 yes
C(6) C(5) H(5) 126.369 yes
N(2) C(6) H(6) 126.666 yes
C(5) C(6) H(6) 126.669 yes
C(8) C(9) H(9) 119.220 yes
C(10) C(9) H(9) 119.218 yes
C(9) C(10) H(10) 119.947 yes
C(11) C(10) H(10) 119.937 yes
C(10) C(11) H(11) 118.970 yes
C(12) C(11) H(11) 118.972 yes
C(8) C(13) H(13) 107.850 yes
C(14) C(13) H(13) 107.854 yes
C(15) C(13) H(13) 107.857 yes
C(13) C(14) H(14A) 109.475 yes
C(13) C(14) H(14B) 109.473 yes
C(13) C(14) H(14C) 109.469 yes
H(14A) C(14) H(14B) 109.464 yes
H(14A) C(14) H(14C) 109.470 yes
H(14B) C(14) H(14C) 109.476 yes
C(13) C(15) H(15A) 109.476 yes
C(13) C(15) H(15B) 109.467 yes
C(13) C(15) H(15C) 109.474 yes
H(15A) C(15) H(15B) 109.471 yes
H(15A) C(15) H(15C) 109.470 yes
H(15B) C(15) H(15C) 109.470 yes
C(12) C(16) H(16) 107.019 yes
C(17) C(16) H(16) 107.022 yes
C(18) C(16) H(16) 107.024 yes
C(16) C(17) H(17A) 109.485 yes
C(16) C(17) H(17B) 109.473 yes
C(16) C(17) H(17C) 109.463 yes
H(17A) C(17) H(17B) 109.470 yes
H(17A) C(17) H(17C) 109.468 yes
H(17B) C(17) H(17C) 109.470 yes
C(16) C(18) H(18A) 109.475 yes
C(16) C(18) H(18B) 109.461 yes
C(16) C(18) H(18C) 109.459 yes
H(18A) C(18) H(18B) 109.478 yes
H(18A) C(18) H(18C) 109.481 yes
H(18B) C(18) H(18C) 109.473 yes
C(20) C(21) H(21) 119.027 yes
C(22) C(21) H(21) 119.038 yes
C(21) C(22) H(22) 119.872 yes
C(23) C(22) H(22) 119.889 yes
C(22) C(23) H(23) 119.313 yes
C(24) C(23) H(23) 119.292 yes
C(20) C(25) H(25) 107.580 yes
C(26) C(25) H(25) 107.585 yes
C(27) C(25) H(25) 107.583 yes
C(25) C(26) H(26A) 109.463 yes
C(25) C(26) H(26B) 109.466 yes
C(25) C(26) H(26C) 109.463 yes
H(26A) C(26) H(26B) 109.473 yes
H(26A) C(26) H(26C) 109.481 yes
H(26B) C(26) H(26C) 109.481 yes
C(25) C(27) H(27A) 109.461 yes
C(25) C(27) H(27B) 109.476 yes
C(25) C(27) H(27C) 109.471 yes
H(27A) C(27) H(27B) 109.476 yes
H(27A) C(27) H(27C) 109.473 yes
H(27B) C(27) H(27C) 109.471 yes
C(24) C(28) H(28) 107.717 yes
C(29) C(28) H(28) 107.708 yes
C(30) C(28) H(28) 107.711 yes
C(28) C(29) H(29A) 109.470 yes
C(28) C(29) H(29B) 109.455 yes
C(28) C(29) H(29C) 109.485 yes
H(29A) C(29) H(29B) 109.474 yes
H(29A) C(29) H(29C) 109.477 yes
H(29B) C(29) H(29C) 109.466 yes
C(28) C(30) H(30A) 109.474 yes
C(28) C(30) H(30B) 109.481 yes
C(28) C(30) H(30C) 109.474 yes
H(30A) C(30) H(30B) 109.463 yes
H(30A) C(30) H(30C) 109.464 yes
H(30B) C(30) H(30C) 109.472 yes
N(4) C(32) H(32) 126.413 yes
C(33) C(32) H(32) 126.412 yes
N(3) C(33) H(33) 126.621 yes
C(32) C(33) H(33) 126.629 yes
C(35) C(36) H(36) 119.154 yes
C(37) C(36) H(36) 119.154 yes
C(36) C(37) H(37) 119.620 yes
C(38) C(37) H(37) 119.616 yes
C(37) C(38) H(38) 119.587 yes
C(39) C(38) H(38) 119.572 yes
C(39) C(40) H(40) 107.423 yes
C(41) C(40) H(40) 107.420 yes
C(42) C(40) H(40) 107.408 yes
C(40) C(41) H(41A) 109.465 yes
C(40) C(41) H(41B) 109.476 yes
C(40) C(41) H(41C) 109.462 yes
H(41A) C(41) H(41B) 109.475 yes
H(41A) C(41) H(41C) 109.462 yes
H(41B) C(41) H(41C) 109.488 yes
C(40) C(42) H(42A) 109.470 yes
C(40) C(42) H(42B) 109.477 yes
C(40) C(42) H(42C) 109.476 yes
H(42A) C(42) H(42B) 109.470 yes
H(42A) C(42) H(42C) 109.471 yes
H(42B) C(42) H(42C) 109.464 yes
C(35) C(43) H(43) 106.960 yes
C(44) C(43) H(43) 106.959 yes
C(45) C(43) H(43) 106.951 yes
C(43) C(44) H(44A) 109.466 yes
C(43) C(44) H(44B) 109.473 yes
C(43) C(44) H(44C) 109.477 yes
H(44A) C(44) H(44B) 109.478 yes
H(44A) C(44) H(44C) 109.465 yes
H(44B) C(44) H(44C) 109.468 yes
C(43) C(45) H(45A) 109.470 yes
C(43) C(45) H(45B) 109.469 yes
C(43) C(45) H(45C) 109.478 yes
H(45A) C(45) H(45B) 109.459 yes
H(45A) C(45) H(45C) 109.479 yes
H(45B) C(45) H(45C) 109.472 yes
C(47) C(48) H(48) 119.432 yes
C(49) C(48) H(48) 119.428 yes
C(48) C(49) H(49) 120.080 yes
C(50) C(49) H(49) 120.096 yes
C(49) C(50) H(50) 119.279 yes
C(51) C(50) H(50) 119.280 yes
C(51) C(52) H(52) 107.597 yes
C(53) C(52) H(52) 107.600 yes
C(54) C(52) H(52) 107.599 yes
C(52) C(53) H(53A) 109.462 yes
C(52) C(53) H(53B) 109.469 yes
C(52) C(53) H(53C) 109.472 yes
H(53A) C(53) H(53B) 109.466 yes
H(53A) C(53) H(53C) 109.478 yes
H(53B) C(53) H(53C) 109.481 yes
C(52) C(54) H(54A) 109.470 yes
C(52) C(54) H(54B) 109.474 yes
C(52) C(54) H(54C) 109.475 yes
H(54A) C(54) H(54B) 109.468 yes
H(54A) C(54) H(54C) 109.464 yes
H(54B) C(54) H(54C) 109.476 yes
C(47) C(55) H(55) 108.222 yes
C(56) C(55) H(55) 108.209 yes
C(57) C(55) H(55) 108.221 yes
C(55) C(56) H(56A) 109.469 yes
C(55) C(56) H(56B) 109.480 yes
C(55) C(56) H(56C) 109.469 yes
H(56A) C(56) H(56B) 109.473 yes
H(56A) C(56) H(56C) 109.465 yes
H(56B) C(56) H(56C) 109.471 yes
C(55) C(57) H(57A) 109.464 yes
C(55) C(57) H(57B) 109.465 yes
C(55) C(57) H(57C) 109.471 yes
H(57A) C(57) H(57B) 109.465 yes
H(57A) C(57) H(57C) 109.483 yes
H(57B) C(57) H(57C) 109.480 yes

loop_
_geom_bond_atom_site_label_1
_geom_bond_atom_site_label_2
_geom_bond_distance
_geom_bond_publ_flag
Pd(1) Pd(2) 2.5849(5) yes
Pd(1) Cl(1) 2.433(15) yes
Pd(1) Cl(1') 2.419(14) yes
Pd(1) C(2) 2.350(6) yes
Pd(1) C(2') 2.482(16) yes
Pd(1) C(3) 2.057(5) yes
Pd(1) C(31) 2.024(4) yes
Pd(2) Cl(1) 2.423(11) yes
Pd(2) Cl(1') 2.438(10) yes
Pd(2) C(1) 2.053(5) yes
Pd(2) C(2) 2.402(9) yes
Pd(2) C(2') 2.397(20) yes
Pd(2) C(4) 2.021(4) yes
N(1) C(4) 1.362(5) yes
N(1) C(5) 1.390(6) yes
N(1) C(7) 1.438(5) yes
N(2) C(4) 1.360(5) yes
N(2) C(6) 1.385(6) yes
N(2) C(19) 1.446(5) yes
N(3) C(31) 1.359(5) yes
N(3) C(33) 1.385(5) yes
N(3) C(34) 1.449(6) yes
N(4) C(31) 1.361(5) yes
N(4) C(32) 1.394(5) yes
N(4) C(46) 1.436(5) yes
C(1) C(2) 1.483(10) yes
C(1) C(2') 1.32(2) yes
C(2) C(2') 1.12(2) yes
C(2) C(3) 1.430(10) yes
C(2') C(3) 1.47(2) yes
C(5) C(6) 1.328(6) yes
C(7) C(8) 1.395(5) yes
C(7) C(12) 1.415(5) yes
C(8) C(9) 1.395(6) yes
C(8) C(13) 1.519(6) yes
C(9) C(10) 1.368(7) yes
C(10) C(11) 1.377(6) yes
C(11) C(12) 1.391(6) yes
C(12) C(16) 1.510(6) yes
C(13) C(14) 1.518(9) yes
C(13) C(15) 1.517(8) yes
C(16) C(17) 1.523(8) yes
C(16) C(18) 1.523(9) yes
C(19) C(20) 1.404(6) yes
C(19) C(24) 1.393(5) yes
C(20) C(21) 1.385(6) yes
C(20) C(25) 1.506(5) yes
C(21) C(22) 1.371(7) yes
C(22) C(23) 1.371(7) yes
C(23) C(24) 1.401(6) yes
C(24) C(28) 1.523(7) yes
C(25) C(26) 1.532(7) yes
C(25) C(27) 1.519(9) yes
C(28) C(29) 1.525(9) yes
C(28) C(30) 1.523(6) yes
C(32) C(33) 1.329(7) yes
C(34) C(35) 1.395(6) yes
C(34) C(39) 1.387(7) yes
C(35) C(36) 1.389(8) yes
C(35) C(43) 1.516(8) yes
C(36) C(37) 1.358(11) yes
C(37) C(38) 1.366(8) yes
C(38) C(39) 1.409(8) yes
C(39) C(40) 1.526(6) yes
C(40) C(41) 1.534(7) yes
C(40) C(42) 1.529(9) yes
C(43) C(44) 1.522(8) yes
C(43) C(45) 1.485(10) yes
C(46) C(47) 1.388(7) yes
C(46) C(51) 1.392(7) yes
C(47) C(48) 1.379(7) yes
C(47) C(55) 1.514(8) yes
C(48) C(49) 1.386(11) yes
C(49) C(50) 1.368(10) yes
C(50) C(51) 1.366(7) yes
C(51) C(52) 1.525(7) yes
C(52) C(53) 1.517(7) yes
C(52) C(54) 1.522(8) yes
C(55) C(56) 1.533(9) yes
C(55) C(57) 1.522(8) yes
C(5) H(5) 0.940 yes
C(6) H(6) 0.940 yes
C(9) H(9) 0.940 yes
C(10) H(10) 0.940 yes
C(11) H(11) 0.940 yes
C(13) H(13) 0.990 yes
C(14) H(14A) 0.970 yes
C(14) H(14B) 0.970 yes
C(14) H(14C) 0.970 yes
C(15) H(15A) 0.970 yes
C(15) H(15B) 0.970 yes
C(15) H(15C) 0.970 yes
C(16) H(16) 0.990 yes
C(17) H(17A) 0.970 yes
C(17) H(17B) 0.970 yes
C(17) H(17C) 0.970 yes
C(18) H(18A) 0.970 yes
C(18) H(18B) 0.970 yes
C(18) H(18C) 0.970 yes
C(21) H(21) 0.940 yes
C(22) H(22) 0.940 yes
C(23) H(23) 0.940 yes
C(25) H(25) 0.990 yes
C(26) H(26A) 0.970 yes
C(26) H(26B) 0.970 yes
C(26) H(26C) 0.970 yes
C(27) H(27A) 0.970 yes
C(27) H(27B) 0.970 yes
C(27) H(27C) 0.970 yes
C(28) H(28) 0.990 yes
C(29) H(29A) 0.970 yes
C(29) H(29B) 0.970 yes
C(29) H(29C) 0.970 yes
C(30) H(30A) 0.970 yes
C(30) H(30B) 0.970 yes
C(30) H(30C) 0.970 yes
C(32) H(32) 0.940 yes
C(33) H(33) 0.940 yes
C(36) H(36) 0.940 yes
C(37) H(37) 0.940 yes
C(38) H(38) 0.940 yes
C(40) H(40) 0.990 yes
C(41) H(41A) 0.970 yes
C(41) H(41B) 0.970 yes
C(41) H(41C) 0.970 yes
C(42) H(42A) 0.970 yes
C(42) H(42B) 0.970 yes
C(42) H(42C) 0.970 yes
C(43) H(43) 0.990 yes
C(44) H(44A) 0.970 yes
C(44) H(44B) 0.970 yes
C(44) H(44C) 0.970 yes
C(45) H(45A) 0.970 yes
C(45) H(45B) 0.970 yes
C(45) H(45C) 0.970 yes
C(48) H(48) 0.940 yes
C(49) H(49) 0.940 yes
C(50) H(50) 0.940 yes
C(52) H(52) 0.990 yes
C(53) H(53A) 0.970 yes
C(53) H(53B) 0.970 yes
C(53) H(53C) 0.970 yes
C(54) H(54A) 0.970 yes
C(54) H(54B) 0.970 yes
C(54) H(54C) 0.970 yes
C(55) H(55) 0.990 yes
C(56) H(56A) 0.970 yes
C(56) H(56B) 0.970 yes
C(56) H(56C) 0.970 yes
C(57) H(57A) 0.970 yes
C(57) H(57B) 0.970 yes
C(57) H(57C) 0.970 yes

loop_
_geom_contact_atom_site_label_1
_geom_contact_atom_site_label_2
_geom_contact_distance
_geom_contact_publ_flag
_geom_contact_site_symmetry_2
Pd(1) C(34) 3.442(4) yes .
Pd(1) C(46) 3.452(5) yes .
Pd(2) C(7) 3.461(4) yes .
Pd(2) C(19) 3.465(4) yes .
Cl(1) C(17) 3.516(13) yes .
Cl(1) C(42) 3.538(12) yes .
Cl(1') C(30) 3.518(15) yes .
Cl(1') C(56) 3.573(12) yes .
N(1) C(13) 2.916(5) yes .
N(1) C(16) 2.906(5) yes .
N(1) C(18) 3.467(7) yes .
N(1) C(19) 3.546(5) yes .
N(2) C(7) 3.537(5) yes .
N(2) C(25) 2.879(6) yes .
N(2) C(26) 3.455(6) yes .
N(2) C(28) 2.895(5) yes .
N(2) C(29) 3.587(6) yes .
N(3) C(40) 2.901(6) yes .
N(3) C(41) 3.558(6) yes .
N(3) C(43) 2.914(6) yes .
N(3) C(46) 3.533(5) yes .
N(4) C(34) 3.547(6) yes .
N(4) C(52) 2.883(7) yes .
N(4) C(55) 2.914(7) yes .
C(3) C(46) 3.569(6) yes .
C(4) C(8) 3.457(5) yes .
C(4) C(12) 3.199(6) yes .
C(4) C(16) 3.281(6) yes .
C(4) C(20) 3.299(5) yes .
C(4) C(24) 3.380(5) yes .
C(4) C(25) 3.390(6) yes .
C(4) C(28) 3.572(5) yes .
C(5) C(8) 3.208(6) yes .
C(5) C(12) 3.484(6) yes .
C(5) C(13) 3.276(6) yes .
C(5) C(19) 3.562(6) yes .
C(6) C(7) 3.573(6) yes .
C(6) C(20) 3.396(6) yes .
C(6) C(24) 3.242(5) yes .
C(6) C(28) 3.400(5) yes .
C(6) C(29) 3.503(6) yes .
C(7) C(10) 2.748(6) yes .
C(7) C(15) 3.520(6) yes .
C(7) C(18) 3.324(7) yes .
C(8) C(11) 2.789(6) yes .
C(9) C(12) 2.801(5) yes .
C(9) C(14) 3.023(8) yes .
C(9) C(15) 3.153(8) yes .
C(11) C(17) 2.944(7) yes .
C(11) C(18) 3.363(8) yes .
C(19) C(22) 2.735(6) yes .
C(19) C(26) 3.348(6) yes .
C(19) C(29) 3.428(7) yes .
C(20) C(23) 2.794(6) yes .
C(21) C(24) 2.791(7) yes .
C(21) C(26) 3.335(6) yes .
C(21) C(27) 2.944(7) yes .
C(23) C(29) 3.309(8) yes .
C(23) C(30) 2.972(8) yes .
C(31) C(35) 3.234(6) yes .
C(31) C(39) 3.402(6) yes .
C(31) C(43) 3.320(6) yes .
C(31) C(47) 3.208(6) yes .
C(31) C(51) 3.399(7) yes .
C(31) C(55) 3.338(6) yes .
C(32) C(34) 3.574(7) yes .
C(32) C(47) 3.497(6) yes .
C(32) C(51) 3.198(6) yes .
C(32) C(52) 3.222(6) yes .
C(32) C(54) 3.578(8) yes .
C(33) C(35) 3.405(7) yes .
C(33) C(39) 3.265(8) yes .
C(33) C(40) 3.423(8) yes .
C(33) C(41) 3.484(8) yes .
C(33) C(46) 3.574(6) yes .
C(34) C(37) 2.728(8) yes .
C(34) C(41) 3.416(6) yes .
C(34) C(45) 3.472(9) yes .
C(35) C(38) 2.788(9) yes .
C(36) C(39) 2.784(7) yes .
C(36) C(44) 2.973(9) yes .
C(36) C(45) 3.250(11) yes .
C(38) C(41) 3.357(8) yes .
C(38) C(42) 2.959(9) yes .
C(46) C(49) 2.727(8) yes .
C(46) C(54) 3.483(8) yes .
C(46) C(57) 3.490(8) yes .
C(47) C(50) 2.780(9) yes .
C(48) C(51) 2.771(8) yes .
C(48) C(56) 3.009(11) yes .
C(48) C(57) 3.134(8) yes .
C(50) C(53) 2.999(9) yes .
C(50) C(54) 3.186(9) yes .
Pd(1) H(43) 3.2805 yes .
Pd(1) H(44B) 3.5463 yes .
Pd(1) H(55) 3.1461 yes .
Pd(1) H(56B) 3.0130 yes .
Pd(2) H(16) 2.9386 yes .
Pd(2) H(25) 3.2476 yes .
Pd(2) H(56B) 3.3060 yes .
Cl(1) H(16) 2.9607 yes .
Cl(1) H(17B) 3.0636 yes .
Cl(1) H(17C) 3.3698 yes .
Cl(1) H(28) 3.4272 yes .
Cl(1) H(30A) 2.9074 yes .
Cl(1) H(40) 3.3115 yes .
Cl(1) H(42C) 2.7264 yes .
Cl(1) H(56B) 3.4846 yes .
Cl(1') H(16) 3.2845 yes .
Cl(1') H(17B) 3.5769 yes .
Cl(1') H(28) 3.3683 yes .
Cl(1') H(30A) 2.6796 yes .
Cl(1') H(40) 3.2576 yes .
Cl(1') H(42C) 2.8475 yes .
Cl(1') H(55) 3.3946 yes .
Cl(1') H(56B) 3.0274 yes .
Cl(1') H(56C) 3.3934 yes .
N(1) H(6) 3.1032 yes .
N(1) H(13) 2.4332 yes .
N(1) H(15B) 3.5727 yes .
N(1) H(16) 2.5163 yes .
N(1) H(18A) 2.9921 yes .
N(1) H(25) 3.5084 yes .
N(1) H(28) 3.4453 yes .
N(2) H(5) 3.0909 yes .
N(2) H(16) 3.3871 yes .
N(2) H(25) 2.4847 yes .
N(2) H(26A) 2.9898 yes .
N(2) H(28) 2.4731 yes .
N(2) H(29B) 3.1805 yes .
N(3) H(32) 3.0924 yes .
N(3) H(40) 2.4958 yes .
N(3) H(41B) 3.1315 yes .
N(3) H(43) 2.4499 yes .
N(3) H(45A) 3.3312 yes .
N(3) H(52) 3.4360 yes .
N(3) H(55) 3.4626 yes .
N(4) H(33) 3.1061 yes .
N(4) H(43) 3.3268 yes .
N(4) H(52) 2.3998 yes .
N(4) H(54B) 3.4531 yes .
N(4) H(55) 2.4421 yes .
N(4) H(57A) 3.5623 yes .
C(1) H(14A) 3.2030 yes .
C(1) H(25) 3.1746 yes .
C(2) H(44B) 3.3572 yes .
C(2') H(27B) 3.5618 yes .
C(2') H(56B) 3.4407 yes .
C(3) H(43) 3.4692 yes .
C(3) H(44B) 3.4852 yes .
C(3) H(53A) 3.2226 yes .
C(4) H(5) 3.1694 yes .
C(4) H(6) 3.1726 yes .
C(4) H(13) 3.1404 yes .
C(4) H(16) 2.5333 yes .
C(4) H(25) 2.6482 yes .
C(4) H(28) 2.8548 yes .
C(5) H(13) 2.6605 yes .
C(5) H(15B) 3.1796 yes .
C(5) H(16) 3.4143 yes .
C(5) H(18A) 3.0196 yes .
C(5) H(28) 3.5362 yes .
C(6) H(13) 3.3938 yes .
C(6) H(25) 3.3353 yes .
C(6) H(26A) 2.9025 yes .
C(6) H(28) 2.9987 yes .
C(6) H(29B) 2.7835 yes .
C(7) H(5) 2.7920 yes .
C(7) H(9) 3.2332 yes .
C(7) H(11) 3.2371 yes .
C(7) H(13) 2.5998 yes .
C(7) H(15B) 3.3878 yes .
C(7) H(16) 2.6360 yes .
C(7) H(18A) 3.0887 yes .
C(8) H(5) 3.2745 yes .
C(8) H(10) 3.2570 yes .
C(8) H(14A) 2.7034 yes .
C(8) H(14B) 2.7262 yes .
C(8) H(14C) 3.3505 yes .
C(8) H(15A) 2.6858 yes .
C(8) H(15B) 2.6858 yes .
C(8) H(15C) 3.3333 yes .
C(9) H(11) 3.2194 yes .
C(9) H(13) 3.3079 yes .
C(9) H(14A) 3.2277 yes .
C(9) H(14B) 2.7551 yes .
C(9) H(15A) 2.8806 yes .
C(9) H(15B) 3.4538 yes .
C(11) H(9) 3.2224 yes .
C(11) H(16) 3.2623 yes .
C(11) H(17A) 2.7116 yes .
C(11) H(17B) 3.0534 yes .
C(11) H(18B) 3.1708 yes .
C(12) H(10) 3.2633 yes .
C(12) H(17A) 2.7415 yes .
C(12) H(17B) 2.7315 yes .
C(12) H(17C) 3.3591 yes .
C(12) H(18A) 2.6855 yes .
C(12) H(18B) 2.7000 yes .
C(12) H(18C) 3.3335 yes .
C(13) H(5) 3.2929 yes .
C(13) H(9) 2.6571 yes .
C(14) H(9) 2.8091 yes .
C(14) H(15A) 2.7080 yes .
C(14) H(15B) 3.3232 yes .
C(14) H(15C) 2.6378 yes .
C(15) H(5) 3.3426 yes .
C(15) H(9) 3.0621 yes .
C(15) H(14A) 3.3239 yes .
C(15) H(14B) 2.6896 yes .
C(15) H(14C) 2.6558 yes .
C(16) H(11) 2.6730 yes .
C(16) H(28) 3.5932 yes .
C(17) H(11) 2.6218 yes .
C(17) H(18A) 3.3373 yes .
C(17) H(18B) 2.7373 yes .
C(17) H(18C) 2.6470 yes .
C(18) H(11) 3.4298 yes .
C(18) H(17A) 2.7298 yes .
C(18) H(17B) 3.3380 yes .
C(18) H(17C) 2.6543 yes .
C(19) H(6) 2.7728 yes .
C(19) H(21) 3.2246 yes .
C(19) H(23) 3.2286 yes .
C(19) H(25) 2.6033 yes .
C(19) H(26A) 3.1263 yes .
C(19) H(28) 2.6088 yes .
C(19) H(29B) 3.2430 yes .
C(20) H(6) 3.5785 yes .
C(20) H(22) 3.2518 yes .
C(20) H(26A) 2.6732 yes .
C(20) H(26B) 2.6951 yes .
C(20) H(26C) 3.3282 yes .
C(20) H(27A) 2.7312 yes .
C(20) H(27B) 2.7133 yes .
C(20) H(27C) 3.3483 yes .
C(20) H(56B) 3.5994 yes .
C(21) H(23) 3.2204 yes .
C(21) H(25) 3.2704 yes .
C(21) H(26B) 3.1352 yes .
C(21) H(27A) 2.7151 yes .
C(21) H(27B) 3.0506 yes .
C(21) H(56A) 3.3495 yes .
C(21) H(56C) 3.4397 yes .
C(22) H(56A) 3.5437 yes .
C(22) H(56C) 3.1520 yes .
C(23) H(21) 3.2187 yes .
C(23) H(28) 3.3064 yes .
C(23) H(29A) 3.0849 yes .
C(23) H(30A) 3.1109 yes .
C(23) H(30B) 2.7170 yes .
C(23) H(56C) 3.2801 yes .
C(24) H(6) 3.3645 yes .
C(24) H(22) 3.2620 yes .
C(24) H(29A) 2.7119 yes .
C(24) H(29B) 2.7000 yes .
C(24) H(29C) 3.3486 yes .
C(24) H(30A) 2.7149 yes .
C(24) H(30B) 2.7296 yes .
C(24) H(30C) 3.3578 yes .
C(25) H(21) 2.6779 yes .
C(26) H(21) 3.3741 yes .
C(26) H(27A) 2.7093 yes .
C(26) H(27B) 3.3403 yes .
C(26) H(27C) 2.6657 yes .
C(27) H(21) 2.6479 yes .
C(27) H(26A) 3.3373 yes .
C(27) H(26B) 2.7221 yes .
C(27) H(26C) 2.6595 yes .
C(28) H(6) 3.5766 yes .
C(28) H(23) 2.6955 yes .
C(29) H(6) 3.3384 yes .
C(29) H(23) 3.3027 yes .
C(29) H(30A) 3.3320 yes .
C(29) H(30B) 2.7044 yes .
C(29) H(30C) 2.6527 yes .
C(30) H(23) 2.7071 yes .
C(30) H(29A) 2.7103 yes .
C(30) H(29B) 3.3313 yes .
C(30) H(29C) 2.6479 yes .
C(31) H(32) 3.1693 yes .
C(31) H(33) 3.1708 yes .
C(31) H(40) 2.9657 yes .
C(31) H(43) 2.5531 yes .
C(31) H(52) 3.0104 yes .
C(31) H(55) 2.6258 yes .
C(32) H(52) 2.6240 yes .
C(32) H(54B) 3.0132 yes .
C(32) H(55) 3.2808 yes .
C(33) H(40) 3.0419 yes .
C(33) H(41B) 2.7450 yes .
C(33) H(43) 3.2402 yes .
C(33) H(45A) 3.3307 yes .
C(33) H(52) 3.2595 yes .
C(34) H(33) 2.7970 yes .
C(34) H(36) 3.2219 yes .
C(34) H(38) 3.2313 yes .
C(34) H(40) 2.6211 yes .
C(34) H(41B) 3.2269 yes .
C(34) H(43) 2.5943 yes .
C(34) H(45A) 3.3163 yes .
C(35) H(37) 3.2409 yes .
C(35) H(44A) 2.7296 yes .
C(35) H(44B) 2.7191 yes .
C(35) H(44C) 3.3551 yes .
C(35) H(45A) 2.6840 yes .
C(35) H(45B) 2.6952 yes .
C(35) H(45C) 3.3274 yes .
C(36) H(38) 3.2111 yes .
C(36) H(43) 3.2789 yes .
C(36) H(44A) 2.7096 yes .
C(36) H(44B) 3.1468 yes .
C(36) H(45A) 3.5773 yes .
C(36) H(45B) 3.0207 yes .
C(38) H(36) 3.2091 yes .
C(38) H(40) 3.3014 yes .
C(38) H(41A) 3.1445 yes .
C(38) H(42A) 2.7374 yes .
C(38) H(42C) 3.0476 yes .
C(39) H(33) 3.3723 yes .
C(39) H(37) 3.2595 yes .
C(39) H(41A) 2.7281 yes .
C(39) H(41B) 2.7210 yes .
C(39) H(41C) 3.3631 yes .
C(39) H(42A) 2.7615 yes .
C(39) H(42B) 3.3672 yes .
C(39) H(42C) 2.7083 yes .
C(40) H(33) 3.5480 yes .
C(40) H(38) 2.6994 yes .
C(41) H(33) 3.2528 yes .
C(41) H(38) 3.3687 yes .
C(41) H(42A) 2.7027 yes .
C(41) H(42B) 2.6788 yes .
C(41) H(42C) 3.3459 yes .
C(42) H(38) 2.6789 yes .
C(42) H(41A) 2.7316 yes .
C(42) H(41B) 3.3432 yes .
C(42) H(41C) 2.6532 yes .
C(43) H(36) 2.6519 yes .
C(44) H(36) 2.7159 yes .
C(44) H(45A) 3.3043 yes .
C(44) H(45B) 2.6949 yes .
C(44) H(45C) 2.6043 yes .
C(45) H(36) 3.2143 yes .
C(45) H(44A) 2.7021 yes .
C(45) H(44B) 3.2971 yes .
C(45) H(44C) 2.6147 yes .
C(46) H(32) 2.8061 yes .
C(46) H(48) 3.2139 yes .
C(46) H(50) 3.2129 yes .
C(46) H(52) 2.5917 yes .
C(46) H(54B) 3.3259 yes .
C(46) H(55) 2.6009 yes .
C(46) H(57A) 3.4291 yes .
C(47) H(49) 3.2529 yes .
C(47) H(56A) 2.7309 yes .
C(47) H(56B) 2.7235 yes .
C(47) H(56C) 3.3582 yes .
C(47) H(57A) 2.7728 yes .
C(47) H(57B) 2.5929 yes .
C(47) H(57C) 3.3181 yes .
C(48) H(50) 3.2292 yes .
C(48) H(55) 3.2909 yes .
C(48) H(56A) 2.7400 yes .
C(48) H(56B) 3.2226 yes .
C(48) H(57A) 3.5736 yes .
C(48) H(57B) 2.7871 yes .
C(50) H(48) 3.2273 yes .
C(50) H(52) 3.2796 yes .
C(50) H(53A) 3.1888 yes .
C(50) H(53B) 2.7435 yes .
C(50) H(54A) 2.9422 yes .
C(50) H(54B) 3.4865 yes .
C(51) H(32) 3.2986 yes .
C(51) H(49) 3.2293 yes .
C(51) H(53A) 2.7199 yes .
C(51) H(53B) 2.7383 yes .
C(51) H(53C) 3.3621 yes .
C(51) H(54A) 2.7062 yes .
C(51) H(54B) 2.6906 yes .
C(51) H(54C) 3.3449 yes .
C(52) H(32) 3.2921 yes .
C(52) H(50) 2.6366 yes .
C(53) H(50) 2.7617 yes .
C(53) H(54A) 2.7075 yes .
C(53) H(54B) 3.3244 yes .
C(53) H(54C) 2.6405 yes .
C(54) H(32) 3.2490 yes .
C(54) H(50) 3.1144 yes .
C(54) H(53A) 3.3259 yes .
C(54) H(53B) 2.6966 yes .
C(54) H(53C) 2.6487 yes .
C(55) H(48) 2.6403 yes .
C(56) H(48) 2.7816 yes .
C(56) H(57A) 3.3178 yes .
C(56) H(57B) 2.8025 yes .
C(56) H(57C) 2.5596 yes .
C(57) H(48) 3.0486 yes .
C(57) H(56A) 2.6938 yes .
C(57) H(56B) 3.3318 yes .
C(57) H(56C) 2.6590 yes .
H(5) H(6) 2.4468 yes .
H(5) H(13) 2.8510 yes .
H(5) H(15B) 2.6192 yes .
H(5) H(18A) 3.0410 yes .
H(6) H(26A) 2.8179 yes .
H(6) H(28) 3.4005 yes .
H(6) H(29B) 2.4786 yes .
H(9) H(10) 2.2964 yes .
H(9) H(13) 3.5840 yes .
H(9) H(14A) 3.1629 yes .
H(9) H(14B) 2.2655 yes .
H(9) H(15A) 2.5665 yes .
H(9) H(15B) 3.5547 yes .
H(10) H(11) 2.3008 yes .
H(11) H(16) 3.5260 yes .
H(11) H(17A) 2.1205 yes .
H(11) H(17B) 2.7879 yes .
H(11) H(17C) 3.5329 yes .
H(11) H(18B) 3.0909 yes .
H(13) H(14A) 2.3390 yes .
H(13) H(14B) 2.8371 yes .
H(13) H(14C) 2.3359 yes .
H(13) H(15A) 2.8358 yes .
H(13) H(15B) 2.3239 yes .
H(13) H(15C) 2.3484 yes .
H(13) H(25) 3.4706 yes .
H(14A) H(15A) 3.5904 yes .
H(14A) H(15C) 3.5218 yes .
H(14B) H(15A) 2.5504 yes .
H(14B) H(15B) 3.5845 yes .
H(14B) H(15C) 2.9270 yes .
H(14C) H(15A) 2.9812 yes .
H(14C) H(15B) 3.5254 yes .
H(14C) H(15C) 2.4387 yes .
H(16) H(17A) 2.8331 yes .
H(16) H(17B) 2.3221 yes .
H(16) H(17C) 2.3380 yes .
H(16) H(18A) 2.3166 yes .
H(16) H(18B) 2.8328 yes .
H(16) H(18C) 2.3438 yes .
H(16) H(28) 2.7406 yes .
H(17A) H(18B) 2.6077 yes .
H(17A) H(18C) 2.9628 yes .
H(17B) H(18C) 3.5211 yes .
H(17C) H(18A) 3.5220 yes .
H(17C) H(18B) 2.9850 yes .
H(17C) H(18C) 2.4295 yes .
H(17C) H(42C) 3.5937 yes .
H(18A) H(28) 3.4352 yes .
H(18C) H(28) 3.4367 yes .
H(21) H(22) 2.2955 yes .
H(21) H(25) 3.5475 yes .
H(21) H(26B) 3.0061 yes .
H(21) H(27A) 2.1403 yes .
H(21) H(27B) 2.8301 yes .
H(21) H(27C) 3.5546 yes .
H(21) H(56A) 3.3265 yes .
H(22) H(23) 2.2998 yes .
H(22) H(56C) 3.3959 yes .
H(23) H(28) 3.5873 yes .
H(23) H(29A) 2.8903 yes .
H(23) H(30A) 2.9518 yes .
H(23) H(30B) 2.1685 yes .
H(23) H(30C) 3.5933 yes .
H(23) H(56C) 3.5650 yes .
H(25) H(26A) 2.3383 yes .
H(25) H(26B) 2.8447 yes .
H(25) H(26C) 2.3535 yes .
H(25) H(27A) 2.8350 yes .
H(25) H(27B) 2.3338 yes .
H(25) H(27C) 2.3344 yes .
H(26A) H(27A) 3.5996 yes .
H(26A) H(27C) 3.5369 yes .
H(26B) H(27A) 2.5701 yes .
H(26B) H(27C) 2.9842 yes .
H(26C) H(27A) 2.9557 yes .
H(26C) H(27B) 3.5400 yes .
H(26C) H(27C) 2.4560 yes .
H(27B) H(56A) 3.2283 yes .
H(27B) H(56B) 3.1183 yes .
H(28) H(29A) 2.8407 yes .
H(28) H(29B) 2.3341 yes .
H(28) H(29C) 2.3488 yes .
H(28) H(30A) 2.3372 yes .
H(28) H(30B) 2.8397 yes .
H(28) H(30C) 2.3432 yes .
H(29A) H(30A) 3.5982 yes .
H(29A) H(30B) 2.5611 yes .
H(29A) H(30C) 2.9669 yes .
H(29B) H(30B) 3.5957 yes .
H(29B) H(30C) 3.5270 yes .
H(29C) H(30A) 3.5269 yes .
H(29C) H(30B) 2.9506 yes .
H(29C) H(30C) 2.4386 yes .
H(30A) H(42B) 3.3775 yes .
H(30A) H(42C) 2.9530 yes .
H(30C) H(42C) 3.4750 yes .
H(32) H(33) 2.4474 yes .
H(32) H(52) 2.8873 yes .
H(32) H(54B) 2.4912 yes .
H(33) H(40) 3.3902 yes .
H(33) H(41B) 2.3792 yes .
H(33) H(45A) 3.2892 yes .
H(36) H(37) 2.2813 yes .
H(36) H(43) 3.5540 yes .
H(36) H(44A) 2.1693 yes .
H(36) H(44B) 3.0160 yes .
H(36) H(44C) 3.5838 yes .
H(36) H(45B) 2.7871 yes .
H(37) H(38) 2.2951 yes .
H(38) H(40) 3.5793 yes .
H(38) H(41A) 2.9816 yes .
H(38) H(42A) 2.1750 yes .
H(38) H(42B) 3.5868 yes .
H(38) H(42C) 2.8582 yes .
H(40) H(41A) 2.8448 yes .
H(40) H(41B) 2.3352 yes .
H(40) H(41C) 2.3562 yes .
H(40) H(42A) 2.8410 yes .
H(40) H(42B) 2.3311 yes .
H(40) H(42C) 2.3512 yes .
H(40) H(55) 3.1077 yes .
H(41A) H(42A) 2.5691 yes .
H(41A) H(42B) 3.0107 yes .
H(41B) H(42A) 3.5998 yes .
H(41B) H(42B) 3.5444 yes .
H(41C) H(42A) 2.9299 yes .
H(41C) H(42B) 2.4595 yes .
H(41C) H(42C) 3.5414 yes .
H(43) H(44A) 2.8314 yes .
H(43) H(44B) 2.3172 yes .
H(43) H(44C) 2.3393 yes .
H(43) H(45A) 2.2830 yes .
H(43) H(45B) 2.8037 yes .
H(43) H(45C) 2.3058 yes .
H(43) H(52) 2.9345 yes .
H(44A) H(45A) 3.5962 yes .
H(44A) H(45B) 2.5715 yes .
H(44A) H(45C) 2.9362 yes .
H(44B) H(45B) 3.5841 yes .
H(44B) H(45C) 3.4736 yes .
H(44C) H(45A) 3.4881 yes .
H(44C) H(45B) 2.9390 yes .
H(44C) H(45C) 2.3801 yes .
H(48) H(49) 2.3192 yes .
H(48) H(55) 3.5680 yes .
H(48) H(56A) 2.2357 yes .
H(48) H(56B) 3.1398 yes .
H(48) H(57B) 2.5282 yes .
H(49) H(50) 2.2995 yes .
H(50) H(52) 3.5544 yes .
H(50) H(53A) 3.0899 yes .
H(50) H(53B) 2.2250 yes .
H(50) H(54A) 2.6543 yes .
H(52) H(53A) 2.3321 yes .
H(52) H(53B) 2.8340 yes .
H(52) H(53C) 2.3337 yes .
H(52) H(54A) 2.8373 yes .
H(52) H(54B) 2.3290 yes .
H(52) H(54C) 2.3453 yes .
H(53A) H(54A) 3.5942 yes .
H(53A) H(54C) 3.5212 yes .
H(53B) H(54A) 2.5560 yes .
H(53B) H(54B) 3.5890 yes .
H(53B) H(54C) 2.9397 yes .
H(53C) H(54A) 2.9684 yes .
H(53C) H(54B) 3.5210 yes .
H(53C) H(54C) 2.4326 yes .
H(55) H(56A) 2.8518 yes .
H(55) H(56B) 2.3564 yes .
H(55) H(56C) 2.3566 yes .
H(55) H(57A) 2.2730 yes .
H(55) H(57B) 2.8343 yes .
H(55) H(57C) 2.4283 yes .
H(56A) H(57B) 2.6594 yes .
H(56A) H(57C) 2.7981 yes .
H(56B) H(57C) 3.4658 yes .
H(56C) H(57A) 3.4713 yes .
H(56C) H(57B) 3.1069 yes .
H(56C) H(57C) 2.3628 yes .
C(1) H(53C) 3.4959 yes 3_556
C(2) H(53A) 3.4737 yes 3_556
C(2) H(53C) 3.1318 yes 3_556
C(2') H(44C) 3.5491 yes 3_556
C(3) H(44C) 3.0493 yes 3_556
C(5) H(26A) 3.5337 yes 2_545
C(5) H(26B) 3.3300 yes 2_545
C(7) H(6) 3.5576 yes 2_545
C(8) H(6) 3.3539 yes 2_545
C(9) H(6) 2.9814 yes 2_545
C(9) H(29B) 3.1690 yes 2_545
C(9) H(54C) 3.1458 yes 3_556
C(10) H(6) 2.8661 yes 2_545
C(10) H(26B) 3.2330 yes 1_545
C(10) H(29B) 3.4927 yes 2_545
C(10) H(53B) 3.5808 yes 3_556
C(10) H(54A) 3.4299 yes 3_556
C(10) H(54C) 3.4695 yes 3_556
C(11) H(5) 3.4161 yes 2_545
C(11) H(6) 3.1149 yes 2_545
C(11) H(26B) 3.1654 yes 1_545
C(12) H(6) 3.4805 yes 2_545
C(14) H(42B) 3.5119 yes 4_454
C(14) H(57C) 3.1916 yes 4_454
C(15) H(18B) 3.3591 yes 2_555
C(15) H(30B) 3.2799 yes 4_454
C(17) H(21) 3.4328 yes 1_545
C(17) H(22) 3.5446 yes 1_545
C(18) H(15C) 3.5948 yes 2_545
C(18) H(26A) 3.4504 yes 2_545
C(18) H(42A) 3.5080 yes 3_656
C(18) H(42B) 3.4192 yes 3_656
C(21) H(11) 3.5945 yes 1_565
C(21) H(17A) 3.1211 yes 1_565
C(22) H(17A) 3.2898 yes 1_565
C(22) H(29A) 3.3470 yes 3_666
C(22) H(30B) 3.5249 yes 3_666
C(22) H(37) 3.3880 yes 1_565
C(23) H(23) 3.2554 yes 3_666
C(23) H(29A) 3.3823 yes 3_666
C(23) H(30B) 3.5562 yes 3_666
C(26) H(5) 3.0510 yes 2_555
C(26) H(10) 3.3810 yes 1_565
C(26) H(11) 3.4905 yes 1_565
C(26) H(18A) 3.3085 yes 2_555
C(27) H(50) 3.1726 yes 3_566
C(29) H(9) 3.4944 yes 2_555
C(29) H(15A) 3.3781 yes 2_555
C(29) H(22) 3.4477 yes 3_666
C(29) H(38) 3.2130 yes 3_656
C(30) H(15C) 3.1943 yes 4_555
C(32) H(45A) 3.2688 yes 2_556
C(32) H(45B) 3.2867 yes 2_556
C(32) H(57B) 3.2375 yes 2_546
C(33) H(57A) 3.4415 yes 2_546
C(33) H(57B) 3.2901 yes 2_546
C(36) H(48) 3.4784 yes 1_545
C(36) H(54B) 3.5516 yes 2_546
C(36) H(56A) 3.4032 yes 1_545
C(36) H(57B) 3.4094 yes 1_545
C(37) H(22) 3.4251 yes 1_545
C(37) H(54B) 3.1839 yes 2_546
C(37) H(56A) 3.5570 yes 1_545
C(37) H(57B) 3.5285 yes 1_545
C(38) H(29C) 3.2907 yes 3_656
C(38) H(54A) 3.4145 yes 2_546
C(38) H(54B) 3.1848 yes 2_546
C(39) H(54B) 3.5301 yes 2_546
C(41) H(26C) 3.1810 yes 4_555
C(41) H(27C) 3.1785 yes 4_555
C(41) H(50) 3.5870 yes 2_546
C(41) H(54A) 3.3067 yes 2_546
C(42) H(14C) 3.4338 yes 4_555
C(42) H(18C) 3.2830 yes 3_656
C(44) H(53A) 3.1505 yes 3_556
C(45) H(32) 3.0936 yes 2_546
C(45) H(57A) 3.4523 yes 2_546
C(47) H(33) 3.3596 yes 2_556
C(48) H(33) 3.2359 yes 2_556
C(48) H(36) 3.5842 yes 1_565
C(48) H(45B) 3.4219 yes 1_565
C(49) H(33) 3.4579 yes 2_556
C(49) H(41B) 3.3562 yes 2_556
C(49) H(45B) 3.5850 yes 1_565
C(50) H(27C) 3.3613 yes 3_566
C(50) H(41A) 3.5543 yes 2_556
C(50) H(41B) 3.2372 yes 2_556
C(53) H(44B) 3.2987 yes 3_556
C(53) H(44C) 3.5856 yes 3_556
C(54) H(9) 3.4355 yes 3_556
C(54) H(10) 3.5043 yes 3_556
C(54) H(41A) 3.3936 yes 2_556
C(56) H(37) 3.5585 yes 1_565
C(57) H(14B) 3.2890 yes 4_555
C(57) H(33) 3.4188 yes 2_556
C(57) H(45A) 3.5251 yes 2_556
C(57) H(54B) 3.5894 yes 2_556
C(57) H(54C) 3.4555 yes 2_556
H(5) C(11) 3.4161 yes 2_555
H(5) C(26) 3.0510 yes 2_545
H(5) H(10) 3.5212 yes 2_555
H(5) H(11) 3.1666 yes 2_555
H(5) H(18B) 3.4965 yes 2_555
H(5) H(26A) 2.8016 yes 2_545
H(5) H(26B) 2.4793 yes 2_545
H(5) H(26C) 3.5050 yes 2_545
H(6) C(7) 3.5576 yes 2_555
H(6) C(8) 3.3539 yes 2_555
H(6) C(9) 2.9814 yes 2_555
H(6) C(10) 2.8661 yes 2_555
H(6) C(11) 3.1149 yes 2_555
H(6) C(12) 3.4805 yes 2_555
H(6) H(9) 3.3585 yes 2_555
H(6) H(10) 3.1942 yes 2_555
H(6) H(11) 3.5547 yes 2_555
H(9) C(29) 3.4944 yes 2_545
H(9) C(54) 3.4355 yes 3_556
H(9) H(6) 3.3585 yes 2_545
H(9) H(29A) 3.4188 yes 2_545
H(9) H(29B) 2.7942 yes 2_545
H(9) H(54A) 3.3469 yes 3_556
H(9) H(54C) 2.6778 yes 3_556
H(10) C(26) 3.3810 yes 1_545
H(10) C(54) 3.5043 yes 3_556
H(10) H(5) 3.5212 yes 2_545
H(10) H(6) 3.1942 yes 2_545
H(10) H(26B) 2.7000 yes 1_545
H(10) H(26C) 3.1923 yes 1_545
H(10) H(27A) 3.5485 yes 1_545
H(10) H(29B) 3.3916 yes 2_545
H(10) H(41A) 3.5155 yes 4_444
H(10) H(53B) 3.4046 yes 3_556
H(10) H(54A) 2.8576 yes 3_556
H(10) H(54C) 3.2815 yes 3_556
H(11) C(21) 3.5945 yes 1_545
H(11) C(26) 3.4905 yes 1_545
H(11) H(5) 3.1666 yes 2_545
H(11) H(6) 3.5547 yes 2_545
H(11) H(21) 2.9830 yes 1_545
H(11) H(26B) 2.5471 yes 1_545
H(11) H(27A) 3.1713 yes 1_545
H(13) H(18B) 3.2994 yes 2_555
H(14A) H(41C) 3.4207 yes 4_454
H(14A) H(57C) 3.4099 yes 4_454
H(14B) C(57) 3.2890 yes 4_454
H(14B) H(54C) 3.1125 yes 3_556
H(14B) H(57A) 3.3654 yes 4_454
H(14B) H(57C) 2.4418 yes 4_454
H(14C) C(42) 3.4338 yes 4_454
H(14C) H(40) 3.2501 yes 4_454
H(14C) H(41C) 3.0725 yes 4_454
H(14C) H(42B) 2.6084 yes 4_454
H(14C) H(57C) 3.2983 yes 4_454
H(15A) C(29) 3.3781 yes 2_545
H(15A) H(23) 3.3430 yes 4_454
H(15A) H(29A) 2.8713 yes 2_545
H(15A) H(29B) 3.0272 yes 2_545
H(15A) H(30B) 3.1911 yes 4_454
H(15B) H(18B) 3.1308 yes 2_555
H(15C) C(18) 3.5948 yes 2_555
H(15C) C(30) 3.1943 yes 4_454
H(15C) H(18B) 2.8429 yes 2_555
H(15C) H(18C) 3.4806 yes 2_555
H(15C) H(30A) 3.0882 yes 4_454
H(15C) H(30B) 2.6053 yes 4_454
H(15C) H(30C) 3.4192 yes 4_454
H(15C) H(42B) 3.2272 yes 4_454
H(17A) C(21) 3.1211 yes 1_545
H(17A) C(22) 3.2898 yes 1_545
H(17A) H(21) 2.6303 yes 1_545
H(17A) H(22) 2.9408 yes 1_545
H(17B) H(21) 3.4382 yes 1_545
H(17C) H(22) 3.3813 yes 1_545
H(17C) H(30C) 2.9364 yes 3_656
H(18A) C(26) 3.3085 yes 2_545
H(18A) H(26A) 2.7488 yes 2_545
H(18A) H(26B) 3.5680 yes 2_545
H(18A) H(26C) 3.1306 yes 2_545
H(18A) H(42A) 3.1848 yes 3_656
H(18A) H(42B) 3.3841 yes 3_656
H(18B) C(15) 3.3591 yes 2_545
H(18B) H(5) 3.4965 yes 2_545
H(18B) H(13) 3.2994 yes 2_545
H(18B) H(15B) 3.1308 yes 2_545
H(18B) H(15C) 2.8429 yes 2_545
H(18B) H(26A) 3.2825 yes 2_545
H(18B) H(42B) 3.3265 yes 3_656
H(18C) C(42) 3.2830 yes 3_656
H(18C) H(15C) 3.4806 yes 2_545
H(18C) H(30C) 2.9893 yes 3_656
H(18C) H(42A) 3.0326 yes 3_656
H(18C) H(42B) 2.9922 yes 3_656
H(18C) H(42C) 3.2788 yes 3_656
H(21) C(17) 3.4328 yes 1_565
H(21) H(11) 2.9830 yes 1_565
H(21) H(17A) 2.6303 yes 1_565
H(21) H(17B) 3.4382 yes 1_565
H(22) C(17) 3.5446 yes 1_565
H(22) C(29) 3.4477 yes 3_666
H(22) C(37) 3.4251 yes 1_565
H(22) H(17A) 2.9408 yes 1_565
H(22) H(17C) 3.3813 yes 1_565
H(22) H(29A) 2.6980 yes 3_666
H(22) H(29C) 3.3878 yes 3_666
H(22) H(30B) 3.1419 yes 3_666
H(22) H(37) 2.7336 yes 1_565
H(23) C(23) 3.2554 yes 3_666
H(23) H(15A) 3.3430 yes 4_555
H(23) H(23) 2.5537 yes 3_666
H(23) H(29A) 2.7646 yes 3_666
H(23) H(30B) 3.2197 yes 3_666
H(26A) C(5) 3.5337 yes 2_555
H(26A) C(18) 3.4504 yes 2_555
H(26A) H(5) 2.8016 yes 2_555
H(26A) H(18A) 2.7488 yes 2_555
H(26A) H(18B) 3.2825 yes 2_555
H(26B) C(5) 3.3300 yes 2_555
H(26B) C(10) 3.2330 yes 1_565
H(26B) C(11) 3.1654 yes 1_565
H(26B) H(5) 2.4793 yes 2_555
H(26B) H(10) 2.7000 yes 1_565
H(26B) H(11) 2.5471 yes 1_565
H(26B) H(18A) 3.5680 yes 2_555
H(26C) C(41) 3.1810 yes 4_454
H(26C) H(5) 3.5050 yes 2_555
H(26C) H(10) 3.1923 yes 1_565
H(26C) H(18A) 3.1306 yes 2_555
H(26C) H(41A) 2.7238 yes 4_454
H(26C) H(41C) 2.7842 yes 4_454
H(26C) H(42A) 3.1757 yes 4_454
H(26C) H(42B) 3.3100 yes 4_454
H(27A) H(10) 3.5485 yes 1_565
H(27A) H(11) 3.1713 yes 1_565
H(27A) H(50) 3.0673 yes 3_566
H(27A) H(53B) 3.3505 yes 3_566
H(27B) H(50) 3.4154 yes 3_566
H(27C) C(41) 3.1785 yes 4_454
H(27C) C(50) 3.3613 yes 3_566
H(27C) H(41A) 2.8314 yes 4_454
H(27C) H(41B) 3.3647 yes 4_454
H(27C) H(41C) 2.8423 yes 4_454
H(27C) H(49) 3.3197 yes 3_566
H(27C) H(50) 2.5738 yes 3_566
H(29A) C(22) 3.3470 yes 3_666
H(29A) C(23) 3.3823 yes 3_666
H(29A) H(9) 3.4188 yes 2_555
H(29A) H(15A) 2.8713 yes 2_555
H(29A) H(22) 2.6980 yes 3_666
H(29A) H(23) 2.7646 yes 3_666
H(29A) H(37) 3.5211 yes 3_656
H(29A) H(38) 3.3907 yes 3_656
H(29B) C(9) 3.1690 yes 2_555
H(29B) C(10) 3.4927 yes 2_555
H(29B) H(9) 2.7942 yes 2_555
H(29B) H(10) 3.3916 yes 2_555
H(29B) H(15A) 3.0272 yes 2_555
H(29B) H(38) 3.3411 yes 3_656
H(29C) C(38) 3.2907 yes 3_656
H(29C) H(22) 3.3878 yes 3_666
H(29C) H(37) 3.5616 yes 3_656
H(29C) H(38) 2.4724 yes 3_656
H(29C) H(42A) 2.9575 yes 3_656
H(30A) H(15C) 3.0882 yes 4_555
H(30B) C(15) 3.2799 yes 4_555
H(30B) C(22) 3.5249 yes 3_666
H(30B) C(23) 3.5562 yes 3_666
H(30B) H(15A) 3.1911 yes 4_555
H(30B) H(15C) 2.6053 yes 4_555
H(30B) H(22) 3.1419 yes 3_666
H(30B) H(23) 3.2197 yes 3_666
H(30C) H(15C) 3.4192 yes 4_555
H(30C) H(17C) 2.9364 yes 3_656
H(30C) H(18C) 2.9893 yes 3_656
H(32) C(45) 3.0936 yes 2_556
H(32) H(45A) 2.6772 yes 2_556
H(32) H(45B) 2.6496 yes 2_556
H(32) H(57B) 2.8269 yes 2_546
H(33) C(47) 3.3596 yes 2_546
H(33) C(48) 3.2359 yes 2_546
H(33) C(49) 3.4579 yes 2_546
H(33) C(57) 3.4188 yes 2_546
H(33) H(45B) 3.5322 yes 2_556
H(33) H(48) 3.5225 yes 2_546
H(33) H(57A) 3.1071 yes 2_546
H(33) H(57B) 2.9350 yes 2_546
H(36) C(48) 3.5842 yes 1_545
H(36) H(48) 2.6562 yes 1_545
H(36) H(56A) 2.6887 yes 1_545
H(36) H(57B) 3.1115 yes 1_545
H(37) C(22) 3.3880 yes 1_545
H(37) C(56) 3.5585 yes 1_545
H(37) H(22) 2.7336 yes 1_545
H(37) H(29A) 3.5211 yes 3_656
H(37) H(29C) 3.5616 yes 3_656
H(37) H(54B) 3.4457 yes 2_546
H(37) H(56A) 3.0018 yes 1_545
H(37) H(56C) 3.2838 yes 1_545
H(37) H(57B) 3.2817 yes 1_545
H(37) H(57C) 3.1277 yes 1_545
H(38) C(29) 3.2130 yes 3_656
H(38) H(29A) 3.3907 yes 3_656
H(38) H(29B) 3.3411 yes 3_656
H(38) H(29C) 2.4724 yes 3_656
H(38) H(54A) 3.3349 yes 2_546
H(38) H(54B) 3.4795 yes 2_546
H(40) H(14C) 3.2501 yes 4_555
H(41A) C(50) 3.5543 yes 2_546
H(41A) C(54) 3.3936 yes 2_546
H(41A) H(10) 3.5155 yes 4_545
H(41A) H(26C) 2.7238 yes 4_555
H(41A) H(27C) 2.8314 yes 4_555
H(41A) H(50) 3.1569 yes 2_546
H(41A) H(54A) 2.5201 yes 2_546
H(41A) H(54B) 3.4954 yes 2_546
H(41B) C(49) 3.3562 yes 2_546
H(41B) C(50) 3.2372 yes 2_546
H(41B) H(27C) 3.3647 yes 4_555
H(41B) H(49) 3.4393 yes 2_546
H(41B) H(50) 3.2139 yes 2_546
H(41B) H(54A) 3.3147 yes 2_546
H(41C) H(14A) 3.4207 yes 4_555
H(41C) H(14C) 3.0725 yes 4_555
H(41C) H(26C) 2.7842 yes 4_555
H(41C) H(27C) 2.8423 yes 4_555
H(42A) C(18) 3.5080 yes 3_656
H(42A) H(18A) 3.1848 yes 3_656
H(42A) H(18C) 3.0326 yes 3_656
H(42A) H(26C) 3.1757 yes 4_555
H(42A) H(29C) 2.9575 yes 3_656
H(42B) C(14) 3.5119 yes 4_555
H(42B) C(18) 3.4192 yes 3_656
H(42B) H(14C) 2.6084 yes 4_555
H(42B) H(15C) 3.2272 yes 4_555
H(42B) H(18A) 3.3841 yes 3_656
H(42B) H(18B) 3.3265 yes 3_656
H(42B) H(18C) 2.9922 yes 3_656
H(42B) H(26C) 3.3100 yes 4_555
H(42C) H(18C) 3.2788 yes 3_656
H(44A) H(48) 3.0828 yes 1_545
H(44A) H(53A) 3.4831 yes 3_556
H(44A) H(53B) 3.5898 yes 3_556
H(44B) C(53) 3.2987 yes 3_556
H(44B) H(53A) 2.7532 yes 3_556
H(44B) H(53B) 3.1032 yes 3_556
H(44B) H(53C) 3.5613 yes 3_556
H(44C) C(2') 3.5491 yes 3_556
H(44C) C(3) 3.0493 yes 3_556
H(44C) C(53) 3.5856 yes 3_556
H(44C) H(53A) 2.7699 yes 3_556
H(44C) H(53B) 3.5732 yes 3_556
H(45A) C(32) 3.2688 yes 2_546
H(45A) C(57) 3.5251 yes 2_546
H(45A) H(32) 2.6772 yes 2_546
H(45A) H(57A) 2.5647 yes 2_546
H(45B) C(32) 3.2867 yes 2_546
H(45B) C(48) 3.4219 yes 1_545
H(45B) C(49) 3.5850 yes 1_545
H(45B) H(32) 2.6496 yes 2_546
H(45B) H(33) 3.5322 yes 2_546
H(45B) H(48) 2.8844 yes 1_545
H(45B) H(49) 3.2226 yes 1_545
H(45C) H(57A) 3.5763 yes 2_546
H(48) C(36) 3.4784 yes 1_565
H(48) H(33) 3.5225 yes 2_556
H(48) H(36) 2.6562 yes 1_565
H(48) H(44A) 3.0828 yes 1_565
H(48) H(45B) 2.8844 yes 1_565
H(49) H(27C) 3.3197 yes 3_566
H(49) H(41B) 3.4393 yes 2_556
H(49) H(45B) 3.2226 yes 1_565
H(50) C(27) 3.1726 yes 3_566
H(50) C(41) 3.5870 yes 2_556
H(50) H(27A) 3.0673 yes 3_566
H(50) H(27B) 3.4154 yes 3_566
H(50) H(27C) 2.5738 yes 3_566
H(50) H(41A) 3.1569 yes 2_556
H(50) H(41B) 3.2139 yes 2_556
H(53A) C(2) 3.4737 yes 3_556
H(53A) C(44) 3.1505 yes 3_556
H(53A) H(44A) 3.4831 yes 3_556
H(53A) H(44B) 2.7532 yes 3_556
H(53A) H(44C) 2.7699 yes 3_556
H(53B) C(10) 3.5808 yes 3_556
H(53B) H(10) 3.4046 yes 3_556
H(53B) H(27A) 3.3505 yes 3_566
H(53B) H(44A) 3.5898 yes 3_556
H(53B) H(44B) 3.1032 yes 3_556
H(53B) H(44C) 3.5732 yes 3_556
H(53C) C(1) 3.4959 yes 3_556
H(53C) C(2) 3.1318 yes 3_556
H(53C) H(44B) 3.5613 yes 3_556
H(54A) C(10) 3.4299 yes 3_556
H(54A) C(38) 3.4145 yes 2_556
H(54A) C(41) 3.3067 yes 2_556
H(54A) H(9) 3.3469 yes 3_556
H(54A) H(10) 2.8576 yes 3_556
H(54A) H(38) 3.3349 yes 2_556
H(54A) H(41A) 2.5201 yes 2_556
H(54A) H(41B) 3.3147 yes 2_556
H(54B) C(36) 3.5516 yes 2_556
H(54B) C(37) 3.1839 yes 2_556
H(54B) C(38) 3.1848 yes 2_556
H(54B) C(39) 3.5301 yes 2_556
H(54B) C(57) 3.5894 yes 2_546
H(54B) H(37) 3.4457 yes 2_556
H(54B) H(38) 3.4795 yes 2_556
H(54B) H(41A) 3.4954 yes 2_556
H(54B) H(57B) 3.0723 yes 2_546
H(54B) H(57C) 3.4058 yes 2_546
H(54C) C(9) 3.1458 yes 3_556
H(54C) C(10) 3.4695 yes 3_556
H(54C) C(57) 3.4555 yes 2_546
H(54C) H(9) 2.6778 yes 3_556
H(54C) H(10) 3.2815 yes 3_556
H(54C) H(14B) 3.1125 yes 3_556
H(54C) H(57A) 3.4614 yes 2_546
H(54C) H(57B) 3.3702 yes 2_546
H(54C) H(57C) 2.9844 yes 2_546
H(56A) C(36) 3.4032 yes 1_565
H(56A) C(37) 3.5570 yes 1_565
H(56A) H(36) 2.6887 yes 1_565
H(56A) H(37) 3.0018 yes 1_565
H(56C) H(37) 3.2838 yes 1_565
H(57A) C(33) 3.4415 yes 2_556
H(57A) C(45) 3.4523 yes 2_556
H(57A) H(14B) 3.3654 yes 4_555
H(57A) H(33) 3.1071 yes 2_556
H(57A) H(45A) 2.5647 yes 2_556
H(57A) H(45C) 3.5763 yes 2_556
H(57A) H(54C) 3.4614 yes 2_556
H(57B) C(32) 3.2375 yes 2_556
H(57B) C(33) 3.2901 yes 2_556
H(57B) C(36) 3.4094 yes 1_565
H(57B) C(37) 3.5285 yes 1_565
H(57B) H(32) 2.8269 yes 2_556
H(57B) H(33) 2.9350 yes 2_556
H(57B) H(36) 3.1115 yes 1_565
H(57B) H(37) 3.2817 yes 1_565
H(57B) H(54B) 3.0723 yes 2_556
H(57B) H(54C) 3.3702 yes 2_556
H(57C) C(14) 3.1916 yes 4_555
H(57C) H(14A) 3.4099 yes 4_555
H(57C) H(14B) 2.4418 yes 4_555
H(57C) H(14C) 3.2983 yes 4_555
H(57C) H(37) 3.1277 yes 1_565
H(57C) H(54B) 3.4058 yes 2_556
H(57C) H(54C) 2.9844 yes 2_556

loop_
_geom_torsion_atom_site_label_1
_geom_torsion_atom_site_label_2
_geom_torsion_atom_site_label_3
_geom_torsion_atom_site_label_4
_geom_torsion
_geom_torsion_publ_flag
Cl(1) Pd(1) Pd(2) Cl(1') -14.6(3) no
Cl(1) Pd(1) Pd(2) C(2) 154.4(3) no
Cl(1) Pd(1) Pd(2) C(4) -19.6(3) no
Cl(1') Pd(1) Pd(2) Cl(1) 14.6(3) no
Cl(1') Pd(1) Pd(2) C(2') -159.3(3) no
Cl(1') Pd(1) Pd(2) C(4) -5.0(3) no
Pd(2) Pd(1) C(2) C(1) -27.8(4) no
Pd(2) Pd(1) C(2) C(2') -77.9(4) no
Pd(2) Pd(1) C(2) C(3) -147.7(5) no
C(2) Pd(1) Pd(2) Cl(1) -154.4(3) no
C(2) Pd(1) Pd(2) C(1) 17.4(3) no
C(2) Pd(1) Pd(2) C(2') 31.7(3) no
Pd(2) Pd(1) C(2') C(1) 25.6(10) no
Pd(2) Pd(1) C(2') C(2) 84.6(10) no
Pd(2) Pd(1) C(2') C(3) 157.8(10) no
C(2') Pd(1) Pd(2) Cl(1') 159.3(6) no
C(2') Pd(1) Pd(2) C(1) -14.3(6) no
C(2') Pd(1) Pd(2) C(2) -31.7(6) no
C(2') Pd(1) Pd(2) C(4) 154.3(6) no
Pd(2) Pd(1) C(3) C(2) 26.9(2) no
Pd(2) Pd(1) C(3) C(2') -18.4(2) no
C(3) Pd(1) Pd(2) C(1) -1.40(16) no
C(3) Pd(1) Pd(2) C(2) -18.81(16) no
C(3) Pd(1) Pd(2) C(2') 12.94(16) no
Cl(1) Pd(1) Cl(1') Pd(2) 83.6(18) no
Cl(1') Pd(1) Cl(1) Pd(2) -88.6(18) no
Cl(1) Pd(1) C(2) Pd(2) -23.1(3) no
Cl(1) Pd(1) C(2) C(1) -50.9(6) no
Cl(1) Pd(1) C(2) C(2') -101.0(5) no
C(2) Pd(1) Cl(1) Pd(2) 23.2(3) no
Cl(1) Pd(1) C(2') Pd(2) 5.6(6) no
Cl(1) Pd(1) C(2') C(1) 31.2(15) no
Cl(1) Pd(1) C(2') C(2) 90.2(10) no
C(2') Pd(1) Cl(1) Pd(2) -5.6(6) no
Cl(1) Pd(1) C(3) C(2) 16.1(6) no
Cl(1) Pd(1) C(3) C(2') -29.2(6) no
C(3) Pd(1) Cl(1) Pd(2) 12.8(6) no
Cl(1) Pd(1) C(31) N(3) -50.9(4) no
Cl(1) Pd(1) C(31) N(4) 123.6(4) no
Cl(1') Pd(1) C(2) Pd(2) -10.4(4) no
Cl(1') Pd(1) C(2) C(1) -38.2(7) no
Cl(1') Pd(1) C(2) C(2') -88.3(5) no
Cl(1') Pd(1) C(2) C(3) -158.1(3) no
C(2) Pd(1) Cl(1') Pd(2) 10.3(4) no
Cl(1') Pd(1) C(2') Pd(2) 18.9(6) no
Cl(1') Pd(1) C(2') C(1) 44.5(15) no
Cl(1') Pd(1) C(2') C(2) 103.5(10) no
C(2') Pd(1) Cl(1') Pd(2) -18.5(6) no
Cl(1') Pd(1) C(3) C(2) 39.5(6) no
Cl(1') Pd(1) C(3) C(2') -5.8(7) no
C(3) Pd(1) Cl(1') Pd(2) -14.8(6) no
Cl(1') Pd(1) C(31) N(3) -63.8(4) no
Cl(1') Pd(1) C(31) N(4) 110.7(4) no
C(2) Pd(1) C(2') Pd(2) -84.6(11) no
C(2) Pd(1) C(2') C(1) -59.0(13) no
C(2) Pd(1) C(2') C(3) 73.2(11) no
C(2') Pd(1) C(2) Pd(2) 77.9(12) no
C(2') Pd(1) C(2) C(1) 50.1(12) no
C(2') Pd(1) C(2) C(3) -69.8(12) no
C(2) Pd(1) C(3) C(2') -45.3(4) no
C(3) Pd(1) C(2) Pd(2) 147.7(5) no
C(3) Pd(1) C(2) C(1) 119.9(8) no
C(3) Pd(1) C(2) C(2') 69.8(5) no
C(2) Pd(1) C(31) N(3) 108.2(5) no
C(2) Pd(1) C(31) N(4) -77.3(5) no
C(31) Pd(1) C(2) C(1) 150.2(4) no
C(31) Pd(1) C(2) C(2') 100.2(5) no
C(31) Pd(1) C(2) C(3) 30.4(6) no
C(2') Pd(1) C(3) C(2) 45.3(9) no
C(3) Pd(1) C(2') Pd(2) -157.8(10) no
C(3) Pd(1) C(2') C(1) -132.2(18) no
C(3) Pd(1) C(2') C(2) -73.2(10) no
C(2') Pd(1) C(31) N(3) 146.9(7) no
C(2') Pd(1) C(31) N(4) -38.6(8) no
C(31) Pd(1) C(2') C(2) -108.2(10) no
C(31) Pd(1) C(2') C(3) -35.0(11) no
C(3) Pd(1) C(31) N(3) 126.5(3) no
C(3) Pd(1) C(31) N(4) -59.0(4) no
C(31) Pd(1) C(3) C(2) -159.3(2) no
C(31) Pd(1) C(3) C(2') 155.4(2) no
Pd(1) Pd(2) C(1) C(2) -23.9(2) no
Pd(1) Pd(2) C(1) C(2') 22.8(2) no
Pd(1) Pd(2) C(2) C(1) 150.8(4) no
Pd(1) Pd(2) C(2) C(2') 88.7(3) no
Pd(1) Pd(2) C(2) C(3) 31.6(4) no
Pd(1) Pd(2) C(2') C(1) -153.4(11) no
Pd(1) Pd(2) C(2') C(2) -74.1(8) no
Pd(1) Pd(2) C(2') C(3) -20.5(8) no
Cl(1) Pd(2) Cl(1') Pd(1) -89(2) no
Cl(1') Pd(2) Cl(1) Pd(1) 84(2) no
Cl(1) Pd(2) C(1) C(2) -10.8(6) no
Cl(1) Pd(2) C(1) C(2') 35.8(6) no
C(1) Pd(2) Cl(1) Pd(1) -15.4(6) no
Cl(1) Pd(2) C(2) Pd(1) 23.0(4) no
Cl(1) Pd(2) C(2) C(2') 111.7(4) no
Cl(1) Pd(2) C(2) C(3) 54.6(6) no
C(2) Pd(2) Cl(1) Pd(1) -22.4(3) no
Cl(1) Pd(2) C(2') Pd(1) -5.8(6) no
Cl(1) Pd(2) C(2') C(1) -159.2(6) no
Cl(1) Pd(2) C(2') C(2) -79.9(9) no
Cl(1) Pd(2) C(2') C(3) -26.3(14) no
C(2') Pd(2) Cl(1) Pd(1) 5.9(6) no
Cl(1) Pd(2) C(4) N(1) 102.5(3) no
Cl(1) Pd(2) C(4) N(2) -73.8(4) no
Cl(1') Pd(2) C(1) C(2) -33.8(6) no
Cl(1') Pd(2) C(1) C(2') 12.8(6) no
C(1) Pd(2) Cl(1') Pd(1) 11.9(6) no
Cl(1') Pd(2) C(2) Pd(1) 10.1(4) no
Cl(1') Pd(2) C(2) C(2') 98.8(4) no
Cl(1') Pd(2) C(2) C(3) 41.7(7) no
C(2) Pd(2) Cl(1') Pd(1) -9.9(4) no
Cl(1') Pd(2) C(2') Pd(1) -19.1(6) no
Cl(1') Pd(2) C(2') C(2) -93.2(8) no
Cl(1') Pd(2) C(2') C(3) -39.5(13) no
C(2') Pd(2) Cl(1') Pd(1) 19.5(6) no
Cl(1') Pd(2) C(4) N(1) 115.6(3) no
Cl(1') Pd(2) C(4) N(2) -60.7(4) no
C(1) Pd(2) C(2) Pd(1) -150.8(5) no
C(1) Pd(2) C(2) C(2') -62.1(4) no
C(1) Pd(2) C(2) C(3) -119.2(8) no
C(2) Pd(2) C(1) C(2') 46.6(4) no
C(1) Pd(2) C(2') Pd(1) 153.4(11) no
C(1) Pd(2) C(2') C(2) 79.3(10) no
C(1) Pd(2) C(2') C(3) 132.9(18) no
C(2') Pd(2) C(1) C(2) -46.6(10) no
C(1) Pd(2) C(4) N(1) -71.6(3) no
C(1) Pd(2) C(4) N(2) 112.1(3) no
C(4) Pd(2) C(1) C(2) 158.76(20) no
C(4) Pd(2) C(1) C(2') -154.6(2) no
C(2) Pd(2) C(2') Pd(1) 74.1(9) no
C(2) Pd(2) C(2') C(1) -79.3(10) no
C(2) Pd(2) C(2') C(3) 53.6(11) no
C(2') Pd(2) C(2) Pd(1) -88.7(10) no
C(2') Pd(2) C(2) C(1) 62.1(9) no
C(2') Pd(2) C(2) C(3) -57.1(10) no
C(2) Pd(2) C(4) N(1) -52.6(5) no
C(2) Pd(2) C(4) N(2) 131.1(4) no
C(4) Pd(2) C(2) C(1) -31.1(5) no
C(4) Pd(2) C(2) C(2') -93.3(4) no
C(4) Pd(2) C(2) C(3) -150.3(3) no
C(2') Pd(2) C(4) N(1) -90.1(7) no
C(2') Pd(2) C(4) N(2) 93.6(7) no
C(4) Pd(2) C(2') C(1) 34.2(12) no
C(4) Pd(2) C(2') C(2) 113.5(8) no
C(4) N(1) C(5) C(6) -0.1(4) no
C(5) N(1) C(4) N(2) -0.5(4) no
C(4) N(1) C(7) C(8) 108.7(4) no
C(4) N(1) C(7) C(12) -71.5(5) no
C(7) N(1) C(4) Pd(2) 2.4(5) no
C(5) N(1) C(7) C(8) -71.5(5) no
C(5) N(1) C(7) C(12) 108.4(4) no
C(4) N(2) C(6) C(5) -0.9(4) no
C(6) N(2) C(4) N(1) 0.8(4) no
C(4) N(2) C(19) C(20) -84.7(4) no
C(4) N(2) C(19) C(24) 96.8(5) no
C(19) N(2) C(4) Pd(2) 1.3(5) no
C(6) N(2) C(19) C(20) 99.2(4) no
C(6) N(2) C(19) C(24) -79.4(4) no
C(31) N(3) C(33) C(32) -0.4(5) no
C(33) N(3) C(31) N(4) 0.0(4) no
C(31) N(3) C(34) C(35) -78.4(5) no
C(31) N(3) C(34) C(39) 102.4(4) no
C(34) N(3) C(31) Pd(1) -6.9(6) no
C(33) N(3) C(34) C(35) 98.8(4) no
C(33) N(3) C(34) C(39) -80.4(5) no
C(31) N(4) C(32) C(33) -0.5(5) no
C(32) N(4) C(31) N(3) 0.3(4) no
C(31) N(4) C(46) C(47) -74.8(4) no
C(31) N(4) C(46) C(51) 103.1(5) no
C(46) N(4) C(31) Pd(1) 10.0(6) no
C(32) N(4) C(46) C(47) 111.1(4) no
C(32) N(4) C(46) C(51) -70.9(5) no
Pd(2) C(1) C(2) Pd(1) 30.1(5) no
Pd(2) C(1) C(2) C(2') 92.5(3) no
Pd(2) C(1) C(2) C(3) 102.4(6) no
Pd(2) C(1) C(2') Pd(1) -27.0(10) no
Pd(2) C(1) C(2') C(2) -83.9(7) no
Pd(2) C(1) C(2') C(3) -95.5(17) no
C(2) C(1) C(2') Pd(1) 56.9(10) no
C(2) C(1) C(2') Pd(2) 83.9(8) no
C(2) C(1) C(2') C(3) -11.6(12) no
C(2') C(1) C(2) Pd(1) -62.4(10) no
C(2') C(1) C(2) Pd(2) -92.5(10) no
C(2') C(1) C(2) C(3) 9.9(10) no
Pd(1) C(2) C(2') Pd(2) 66.8(2) no
Pd(1) C(2) C(2') C(1) 127.7(6) no
Pd(1) C(2) C(2') C(3) -60.7(3) no
Pd(1) C(2) C(3) C(2') 94.2(3) no
Pd(2) C(2) C(2') Pd(1) -66.8(2) no
Pd(2) C(2) C(2') C(1) 60.9(5) no
Pd(2) C(2) C(2') C(3) -127.4(5) no
Pd(2) C(2) C(3) Pd(1) -33.5(5) no
Pd(2) C(2) C(3) C(2') 60.7(5) no
C(1) C(2) C(2') Pd(1) -127.7(7) no
C(1) C(2) C(2') Pd(2) -60.9(6) no
C(1) C(2) C(3) Pd(1) -103.3(7) no
C(1) C(2) C(3) C(2') -9.1(4) no
C(2') C(2) C(3) Pd(1) -94.2(9) no
C(3) C(2) C(2') Pd(1) 60.7(3) no
C(3) C(2) C(2') Pd(2) 127.4(5) no
Pd(1) C(2') C(3) C(2) -81.8(6) no
Pd(2) C(2') C(3) Pd(1) 22.3(9) no
Pd(2) C(2') C(3) C(2) -59.5(9) no
C(1) C(2') C(3) Pd(1) 94.1(18) no
C(1) C(2') C(3) C(2) 12.3(13) no
C(2) C(2') C(3) Pd(1) 81.8(7) no
N(1) C(5) C(6) N(2) 0.6(4) no
N(1) C(7) C(8) C(13) 0.3(7) no
N(1) C(7) C(12) C(16) -3.5(7) no
C(8) C(7) C(12) C(11) -0.4(7) no
C(12) C(7) C(8) C(9) 0.4(7) no
C(7) C(8) C(9) C(10) 0.1(8) no
C(7) C(8) C(13) C(14) -127.8(5) no
C(7) C(8) C(13) C(15) 108.7(5) no
C(9) C(8) C(13) C(14) 52.3(6) no
C(9) C(8) C(13) C(15) -71.2(6) no
C(8) C(9) C(10) C(11) -0.5(9) no
C(9) C(10) C(11) C(12) 0.5(10) no
C(10) C(11) C(12) C(7) -0.0(8) no
C(7) C(12) C(16) C(17) 150.1(4) no
C(7) C(12) C(16) C(18) -84.4(5) no
C(11) C(12) C(16) C(17) -33.3(7) no
C(11) C(12) C(16) C(18) 92.3(6) no
N(2) C(19) C(20) C(25) 5.1(6) no
N(2) C(19) C(24) C(28) -5.7(6) no
C(20) C(19) C(24) C(23) -4.0(7) no
C(24) C(19) C(20) C(21) 3.8(7) no
C(19) C(20) C(21) C(22) -0.5(7) no
C(19) C(20) C(25) C(26) -90.0(5) no
C(19) C(20) C(25) C(27) 145.8(4) no
C(21) C(20) C(25) C(26) 89.7(5) no
C(21) C(20) C(25) C(27) -34.5(6) no
C(20) C(21) C(22) C(23) -2.4(8) no
C(21) C(22) C(23) C(24) 2.2(8) no
C(22) C(23) C(24) C(19) 0.9(7) no
C(19) C(24) C(28) C(29) 96.5(5) no
C(19) C(24) C(28) C(30) -139.8(4) no
C(23) C(24) C(28) C(29) -83.7(5) no
C(23) C(24) C(28) C(30) 40.0(6) no
N(4) C(32) C(33) N(3) 0.5(5) no
N(3) C(34) C(35) C(43) 5.8(7) no
N(3) C(34) C(39) C(40) -4.5(6) no
C(35) C(34) C(39) C(38) -3.1(7) no
C(39) C(34) C(35) C(36) 1.6(7) no
C(34) C(35) C(36) C(37) 2.1(8) no
C(34) C(35) C(43) C(44) 132.3(5) no
C(34) C(35) C(43) C(45) -102.2(5) no
C(36) C(35) C(43) C(44) -44.3(7) no
C(36) C(35) C(43) C(45) 81.2(6) no
C(35) C(36) C(37) C(38) -4.2(9) no
C(36) C(37) C(38) C(39) 2.5(9) no
C(37) C(38) C(39) C(34) 1.0(8) no
C(34) C(39) C(40) C(41) 93.1(5) no
C(34) C(39) C(40) C(42) -142.5(4) no
C(38) C(39) C(40) C(41) -87.4(6) no
C(38) C(39) C(40) C(42) 36.9(6) no
N(4) C(46) C(47) C(55) -3.0(6) no
N(4) C(46) C(51) C(52) 1.8(6) no
C(47) C(46) C(51) C(50) -1.0(6) no
C(51) C(46) C(47) C(48) 1.1(6) no
C(46) C(47) C(48) C(49) -1.6(8) no
C(46) C(47) C(55) C(56) 131.1(4) no
C(46) C(47) C(55) C(57) -106.5(5) no
C(48) C(47) C(55) C(56) -51.0(6) no
C(48) C(47) C(55) C(57) 71.4(6) no
C(47) C(48) C(49) C(50) 1.9(9) no
C(48) C(49) C(50) C(51) -1.7(9) no
C(49) C(50) C(51) C(46) 1.2(8) no
C(46) C(51) C(52) C(53) -132.1(4) no
C(46) C(51) C(52) C(54) 104.0(5) no
C(50) C(51) C(52) C(53) 48.6(6) no
C(50) C(51) C(52) C(54) -75.4(5) no
